data_7702203
loop_
_publ_author_name
'Hawes, Chris S.'
'\'O M\'aille, Gear\'oid M'
'Byrne, Kevin'
'Schmitt, Wolfgang'
'Gunnlaugsson, Thorfinnur'

_publ_section_title
;
 Tetraarylpyrrolo[3,2-b]pyrroles as versatile and responsive fluorescent
 linkers in metal-organic frameworks.
;
_journal_issue 30
_journal_name_full 'Dalton transactions (Cambridge, England : 2003)'
_journal_page_first 10080
_journal_page_last 10092
_journal_paper_doi 10.1039/c8dt01784k
_journal_volume 47
_journal_year 2018
_chemical_formula_moiety 'C120 H108 N6 O13 Zn4'
_chemical_formula_sum 'C120 H108 N6 O13 Zn4'
_chemical_formula_weight 2103.60
_space_group_crystal_system triclinic
_space_group_IT_number 2
_space_group_name_Hall '-P 1'
_space_group_name_H-M_alt 'P -1'
_atom_sites_solution_hydrogens geom
_audit_creation_date 2018-01-16
_audit_creation_method
;
Olex2 1.2
(compiled 2017.08.10 svn.r3458 for OlexSys, GUI svn.r5381)
;
_audit_update_record
;
2018-01-23 deposited with the CCDC.
2018-07-04 downloaded from the CCDC.
;
_cell_angle_alpha 89.484(2)
_cell_angle_beta 75.944(2)
_cell_angle_gamma 87.829(2)
_cell_formula_units_Z 2
_cell_length_a 22.5696(8)
_cell_length_b 22.7345(8)
_cell_length_c 22.7582(8)
_cell_measurement_reflns_used 9873
_cell_measurement_temperature 100(2)
_cell_measurement_theta_max 54.196
_cell_measurement_theta_min 2.47
_cell_volume 11319.7(7)
_computing_cell_refinement 'SAINT V8.35A (2016)'
_computing_data_reduction 'SAINT V8.35A (2016)'
_computing_molecular_graphics 'Olex2 (Dolomanov et al., 2009)'
_computing_publication_material 'Olex2 (Dolomanov et al., 2009)'
_computing_structure_refinement 'ShelXL (Sheldrick, 2015)'
_diffrn_ambient_temperature 99.99
_diffrn_detector_area_resol_mean 8
_diffrn_measured_fraction_theta_full 0.988
_diffrn_measured_fraction_theta_max 0.988
_diffrn_measurement_device_type 'Bruker APEX-II CCD'
_diffrn_measurement_method '\w and \f scans'
_diffrn_radiation_monochromator graphite
_diffrn_radiation_type CuK\a
_diffrn_radiation_wavelength 1.54178
_diffrn_reflns_av_R_equivalents 0.0369
_diffrn_reflns_av_unetI/netI 0.0575
_diffrn_reflns_Laue_measured_fraction_full 0.988
_diffrn_reflns_Laue_measured_fraction_max 0.988
_diffrn_reflns_limit_h_max 23
_diffrn_reflns_limit_h_min -23
_diffrn_reflns_limit_k_max 21
_diffrn_reflns_limit_k_min -23
_diffrn_reflns_limit_l_max 23
_diffrn_reflns_limit_l_min -23
_diffrn_reflns_number 63193
_diffrn_reflns_point_group_measured_fraction_full 0.988
_diffrn_reflns_point_group_measured_fraction_max 0.988
_diffrn_reflns_theta_full 54.336
_diffrn_reflns_theta_max 54.336
_diffrn_reflns_theta_min 1.945
_diffrn_source 'sealed tube'
_diffrn_standards_number 0
_exptl_absorpt_coefficient_mu 0.725
_exptl_absorpt_correction_T_max 0.7507
_exptl_absorpt_correction_T_min 0.6451
_exptl_absorpt_correction_type multi-scan
_exptl_absorpt_process_details
'SADABS-2014/5 (Bruker,2014/5) was used for absorption correction. wR2(int) was 0.0581 before and 0.0467 after correction. The Ratio of minimum to maximum transmission is 0.8593. The \l/2 correction factor is Not present.'
_exptl_crystal_colour yellow
_exptl_crystal_density_diffrn 0.617
_exptl_crystal_description block
_exptl_crystal_F_000 2188
_exptl_crystal_size_max 0.16
_exptl_crystal_size_mid 0.16
_exptl_crystal_size_min 0.11
_refine_diff_density_max 0.794
_refine_diff_density_min -0.572
_refine_diff_density_rms 0.073
_refine_ls_extinction_method none
_refine_ls_goodness_of_fit_ref 0.988
_refine_ls_hydrogen_treatment constr
_refine_ls_matrix_type full
_refine_ls_number_parameters 1225
_refine_ls_number_reflns 27389
_refine_ls_number_restraints 388
_refine_ls_restrained_S_all 1.051
_refine_ls_R_factor_all 0.0886
_refine_ls_R_factor_gt 0.0700
_refine_ls_shift/su_max 0.001
_refine_ls_shift/su_mean 0.000
_refine_ls_structure_factor_coef Fsqd
_refine_ls_weighting_details 'w=1/[\s^2^(Fo^2^)+(0.1677P)^2^] where P=(Fo^2^+2Fc^2^)/3'
_refine_ls_weighting_scheme calc
_refine_ls_wR_factor_gt 0.2148
_refine_ls_wR_factor_ref 0.2307
_reflns_Friedel_coverage 0.000
_reflns_number_gt 18928
_reflns_number_total 27389
_reflns_threshold_expression 'I > 2\s(I)'
_cod_data_source_file c8dt01784k2.cif
_cod_data_source_block 2
_cod_database_code 7702203
_shelx_shelxl_version_number 2014/7
_shelx_space_group_comment
;
The symmetry employed for this shelxl refinement is uniquely defined
by the following loop, which should always be used as a source of
symmetry information in preference to the above space-group names.
They are only intended as comments.
;
_shelx_estimated_absorpt_t_max 0.925
_shelx_estimated_absorpt_t_min 0.893
_olex2_refinement_description
;
1. Fixed Uiso
 At 1.2 times of:
  All C(H) groups
 At 1.5 times of:
  All C(H,H,H) groups
2. Restrained distances
 C61-C63
 2.6 with sigma of 0.02
 C62-C61
 2.6 with sigma of 0.02
 C62-C63
 2.6 with sigma of 0.02
 N5-C89
 2.298 with sigma of 0.02
 C88-C90
 2.298 with sigma of 0.02
 C89-C91
 2.298 with sigma of 0.02
 C90-N5
 2.298 with sigma of 0.02
 C111-N6
 1.41 with sigma of 0.02
 C112-N6
 2.41 with sigma of 0.02
 C116-N6
 2.41 with sigma of 0.02
 C104-C103 = C104-C101 = C104-C102
 1.5 with sigma of 0.02
 C103-C102
 2.57 with sigma of 0.02
 C101-C102
 2.57 with sigma of 0.02
 C101-C103
 2.57 with sigma of 0.02
 C118-C120
 2.57 with sigma of 0.02
 C118-C117
 1.5 with sigma of 0.02
 C113-C117
 2.6 with sigma of 0.02
 C117-C115
 2.6 with sigma of 0.02
 N5-C107
 2.41 with sigma of 0.02
 N5-C109
 2.41 with sigma of 0.02
 C108-N5
 1.41 with sigma of 0.02
 C104-C105
 1.55 with sigma of 0.02
 C106-C102
 2.9 with sigma of 0.02
 C104-C110
 2.6 with sigma of 0.02
 C106-C104
 2.6 with sigma of 0.02
 C106-C103
 2.9 with sigma of 0.02
 C105-C103
 2.46 with sigma of 0.02
 C102-C105
 2.46 with sigma of 0.02
 C101-C105
 2.46 with sigma of 0.02
 C118-C119
 2.57 with sigma of 0.01
 C119-C120
 2.57 with sigma of 0.01
 C117-C114 = C119-C117 = C117-C120
 1.5 with sigma of 0.02
 C61-C64 \\sim C62-C64 \\sim C63-C64
 with sigma of 0.01
 C23-C24 \\sim C22-C24 \\sim C21-C24
 with sigma of 0.01
3. Restrained planarity
 C104, C105, C106, C110
 with sigma of 0.02
4. Uiso/Uaniso restraints and constraints
Uanis(C91) \\sim Ueq, Uanis(C90) \\sim Ueq, Uanis(N6) \\sim Ueq, Uanis(C93)
\\sim Ueq, Uanis(C89) \\sim Ueq, Uanis(C88) \\sim Ueq, Uanis(C92) \\sim Ueq,
Uanis(N5) \\sim Ueq: with sigma of 0.02 and sigma for terminal atoms of 0.02
Uanis(C107) \\sim Ueq, Uanis(C109) \\sim Ueq: with sigma of 0.02 and sigma for
terminal atoms of 0.02
Uanis(C21) \\sim Ueq, Uanis(C22) \\sim Ueq, Uanis(C23) \\sim Ueq: with sigma of
0.02 and sigma for terminal atoms of 0.02
Uanis(C105) \\sim Ueq: with sigma of 0.02 and sigma for terminal atoms of 0.02
Uanis(C61) \\sim Ueq, Uanis(C62) \\sim Ueq, Uanis(C64) \\sim Ueq, Uanis(C63)
\\sim Ueq: with sigma of 0.02 and sigma for terminal atoms of 0.02
Uanis(C111) = Uanis(C116) = Uanis(C115) = Uanis(C114) = Uanis(C113) =
Uanis(C112)
5. Rigid body (RIGU) restrains
 C91, C90, N6, C93, C92, C89, C88, N5, C111, C116, C115, C114, C113, C112,
 C102, C120, C110, C105, C106, C107, C108, C109, C103, C101, C104, C118, C117,
 C119
 with sigma for 1-2 distances of 0.001 and sigma for 1-3 distances of 0.001
6.a Me refined with riding coordinates:
 C21(H21A,H21B,H21C), C22(H22A,H22B,H22C), C23(H23A,H23B,H23C), C31(H31A,H31B,
 H31C), C33(H33A,H33B,H33C), C34(H34A,H34B,H34C), C61(H61A,H61B,H61C), C62(H62A,
 H62B,H62C), C63(H63A,H63B,H63C), C71(H71A,H71B,H71C), C72(H72A,H72B,H72C),
 C73(H73A,H73B,H73C), C101(H10A,H10B,H10C), C102(H10D,H10E,H10F), C103(H10G,
 H10H,H10I), C118(H11A,H11B,H11C), C119(H11D,H11E,H11F), C120(H12A,H12B,H12C)
6.b Aromatic/amide H refined with riding coordinates:
 C3(H3), C4(H4), C6(H6), C7(H7), C9(H9), C12(H12), C15(H15), C16(H16),
 C18(H18), C19(H19), C26(H26), C27(H27), C29(H29), C30(H30), C36(H36), C37(H37),
  C39(H39), C40(H40), C43(H43), C44(H44), C46(H46), C47(H47), C49(H49),
 C52(H52), C55(H55), C56(H56), C58(H58), C59(H59), C66(H66), C67(H67), C69(H69),
  C70(H70), C76(H76), C77(H77), C79(H79), C80(H80), C83(H83), C84(H84),
 C86(H86), C87(H87), C89(H89), C92(H92), C95(H95), C96(H96), C98(H98), C99(H99),
  C110(H110), C106(H106), C107(H107), C109(H109), C116(H116), C115(H115),
 C113(H113), C112(H112)
6.c Fitted pentagon refined as free rotating group:
 C91(C90,N6,C93,C92)
6.d Fitted hexagon refined as free rotating group:
 C110(C105,C106,C107,C108,C109), C111(C116,C115,C114,C113,C112)
;
_olex2_submission_special_instructions 'No special instructions were received'

loop_
_space_group_symop_operation_xyz
'x, y, z'
'-x, -y, -z'

loop_
_atom_site_label
_atom_site_type_symbol
_atom_site_fract_x
_atom_site_fract_y
_atom_site_fract_z
_atom_site_U_iso_or_equiv
_atom_site_adp_type
_atom_site_occupancy
_atom_site_site_symmetry_order
_atom_site_calc_flag
_atom_site_refinement_flags_posn
_atom_site_refinement_flags_adp
Zn1 Zn 0.82838(2) -0.12174(2) 0.58581(2) 0.04875(18) Uani 1 1 d . .
Zn2 Zn 0.72676(2) -0.02048(2) 0.60334(2) 0.04764(17) Uani 1 1 d . .
Zn3 Zn 0.71791(2) 0.88111(2) 0.70368(2) 0.04603(17) Uani 1 1 d . .
Zn4 Zn -0.18114(2) 0.97658(2) 0.68467(2) 0.04833(17) Uani 1 1 d . .
O1 O 0.79820(17) -0.04137(16) -0.23028(14) 0.0777(10) Uani 1 1 d . .
O2 O 0.71725(13) -0.10002(14) -0.21319(12) 0.0597(8) Uani 1 1 d . .
O3 O 0.75072(18) -0.03181(17) 0.51735(14) 0.0840(11) Uani 1 1 d . .
O4 O 0.82196(16) -0.10685(16) 0.50418(14) 0.0781(10) Uani 1 1 d . .
O5 O 0.63527(13) 0.89004(15) 0.69521(13) 0.0662(9) Uani 1 1 d . .
O6 O 0.64152(15) 0.96384(16) 0.62811(17) 0.0785(10) Uani 1 1 d . .
O7 O -0.09604(15) 0.96043(19) 0.65917(18) 0.0879(11) Uani 1 1 d . .
O8 O -0.08852(14) 0.88476(17) 0.59305(16) 0.0796(10) Uani 1 1 d . .
O9 O 0.73155(16) 0.06162(13) 0.61825(16) 0.0740(9) Uani 1 1 d . .
O10 O 0.79539(19) 0.05787(14) 0.68143(17) 0.0873(11) Uani 1 1 d . .
O11 O 0.74027(18) 0.79912(15) 0.69195(17) 0.0826(10) Uani 1 1 d . .
O12 O 0.81116(18) 0.79654(15) 0.60230(17) 0.0835(11) Uani 1 1 d . .
O13 O 0.77275(11) -0.07198(11) 0.64457(11) 0.0419(6) Uani 1 1 d . .
N1 N 0.71551(19) -0.0693(2) 0.10372(17) 0.0897(15) Uani 1 1 d . .
N2 N 0.82327(19) -0.0919(2) 0.18683(17) 0.0835(14) Uani 1 1 d . .
N3 N 0.35087(18) 0.8832(2) 0.5848(2) 0.0783(12) Uani 1 1 d . .
N4 N 0.20577(18) 0.8884(2) 0.6807(2) 0.0908(15) Uani 1 1 d . .
N5 N 0.7765(6) 0.3699(3) 0.7016(5) 0.275(4) Uani 1 1 d D U
C1 C 0.7572(2) -0.0709(2) -0.19657(19) 0.0604(12) Uani 1 1 d . .
C2 C 0.7568(2) -0.0730(2) -0.1306(2) 0.0652(13) Uani 1 1 d . .
C3 C 0.7107(2) -0.0987(2) -0.08832(19) 0.0644(13) Uani 1 1 d . .
H3 H 0.6780 -0.1158 -0.1007 0.077 Uiso 1 1 calc R .
C4 C 0.7121(2) -0.0994(3) -0.0286(2) 0.0765(15) Uani 1 1 d . .
H4 H 0.6800 -0.1169 0.0004 0.092 Uiso 1 1 calc R .
C5 C 0.7604(2) -0.0746(3) -0.0097(2) 0.0785(16) Uani 1 1 d . .
C6 C 0.8075(3) -0.0518(3) -0.0525(2) 0.0923(19) Uani 1 1 d . .
H6 H 0.8418 -0.0376 -0.0405 0.111 Uiso 1 1 calc R .
C7 C 0.8060(3) -0.0491(3) -0.1126(2) 0.0897(18) Uani 1 1 d . .
H7 H 0.8379 -0.0313 -0.1415 0.108 Uiso 1 1 calc R .
C8 C 0.7656(2) -0.0762(3) 0.0539(2) 0.0899(18) Uani 1 1 d . .
C9 C 0.8185(2) -0.0889(3) 0.0730(2) 0.0864(18) Uani 1 1 d . .
H9 H 0.8587 -0.0958 0.0485 0.104 Uiso 1 1 calc R .
C10 C 0.7996(3) -0.0892(3) 0.1364(2) 0.0824(17) Uani 1 1 d . .
C11 C 0.7381(3) -0.0759(3) 0.1537(2) 0.0858(18) Uani 1 1 d . .
C12 C 0.7219(3) -0.0685(3) 0.2179(2) 0.0936(19) Uani 1 1 d . .
H12 H 0.6824 -0.0586 0.2423 0.112 Uiso 1 1 calc R .
C13 C 0.7741(3) -0.0784(3) 0.2376(2) 0.0899(18) Uani 1 1 d . .
C14 C 0.7804(3) -0.0778(3) 0.3001(2) 0.0844(17) Uani 1 1 d . .
C15 C 0.8212(3) -0.1150(3) 0.3214(2) 0.103(2) Uani 1 1 d . .
H15 H 0.8482 -0.1412 0.2943 0.124 Uiso 1 1 calc R .
C16 C 0.8223(3) -0.1136(3) 0.3818(2) 0.0954(19) Uani 1 1 d . .
H16 H 0.8484 -0.1406 0.3967 0.115 Uiso 1 1 calc R .
C17 C 0.7854(3) -0.0730(3) 0.4209(2) 0.0772(15) Uani 1 1 d . .
C18 C 0.7455(3) -0.0364(3) 0.3985(2) 0.0859(17) Uani 1 1 d . .
H18 H 0.7196 -0.0087 0.4247 0.103 Uiso 1 1 calc R .
C19 C 0.7428(3) -0.0394(3) 0.3397(2) 0.0886(18) Uani 1 1 d . .
H19 H 0.7143 -0.0146 0.3257 0.106 Uiso 1 1 calc R .
C20 C 0.7866(3) -0.0707(3) 0.4856(2) 0.0712(14) Uani 1 1 d . .
C21 C 0.4642(6) 0.0799(6) 0.1412(8) 0.268(7) Uani 1 1 d D U
H21A H 0.4815 0.0868 0.1759 0.402 Uiso 1 1 calc R .
H21B H 0.4865 0.1022 0.1062 0.402 Uiso 1 1 calc R .
H21C H 0.4210 0.0927 0.1511 0.402 Uiso 1 1 calc R .
C22 C 0.4298(6) 0.0032(7) 0.1844(7) 0.289(8) Uani 1 1 d D U
H22A H 0.4491 0.0123 0.2173 0.433 Uiso 1 1 calc R .
H22B H 0.3909 0.0256 0.1902 0.433 Uiso 1 1 calc R .
H22C H 0.4224 -0.0390 0.1846 0.433 Uiso 1 1 calc R .
C23 C 0.4452(4) 0.0073(6) 0.0771(5) 0.238(6) Uani 1 1 d D U
H23A H 0.4494 -0.0350 0.0683 0.357 Uiso 1 1 calc R .
H23B H 0.4018 0.0197 0.0867 0.357 Uiso 1 1 calc R .
H23C H 0.4673 0.0291 0.0417 0.357 Uiso 1 1 calc R .
C24 C 0.4696(5) 0.0190(6) 0.1270(5) 0.178(5) Uani 1 1 d D .
C25 C 0.5344(4) -0.0028(6) 0.1171(5) 0.155(4) Uani 1 1 d . .
C26 C 0.5834(5) 0.0203(5) 0.0781(4) 0.159(4) Uani 1 1 d . .
H26 H 0.5761 0.0528 0.0540 0.191 Uiso 1 1 calc R .
C27 C 0.6451(4) -0.0008(4) 0.0710(3) 0.129(3) Uani 1 1 d . .
H27 H 0.6776 0.0169 0.0427 0.155 Uiso 1 1 calc R .
C28 C 0.6561(3) -0.0471(4) 0.1060(2) 0.100(2) Uani 1 1 d . .
C29 C 0.6070(3) -0.0740(5) 0.1448(3) 0.158(4) Uani 1 1 d . .
H29 H 0.6124 -0.1082 0.1676 0.190 Uiso 1 1 calc R .
C30 C 0.5484(4) -0.0471(6) 0.1479(4) 0.181(5) Uani 1 1 d . .
H30 H 0.5152 -0.0638 0.1762 0.217 Uiso 1 1 calc R .
C31 C 1.1160(3) -0.1026(4) 0.1151(3) 0.157(4) Uani 1 1 d . .
H31A H 1.1040 -0.1287 0.0862 0.235 Uiso 1 1 calc R .
H31B H 1.1067 -0.0616 0.1059 0.235 Uiso 1 1 calc R .
H31C H 1.1599 -0.1081 0.1119 0.235 Uiso 1 1 calc R .
C32 C 1.0803(3) -0.1176(3) 0.1801(3) 0.100(2) Uani 1 1 d . .
C33 C 1.0943(3) -0.1811(4) 0.2001(5) 0.164(4) Uani 1 1 d . .
H33A H 1.0811 -0.2096 0.1742 0.246 Uiso 1 1 calc R .
H33B H 1.1383 -0.1868 0.1963 0.246 Uiso 1 1 calc R .
H33C H 1.0723 -0.1871 0.2423 0.246 Uiso 1 1 calc R .
C34 C 1.1013(3) -0.0758(3) 0.2211(3) 0.113(2) Uani 1 1 d . .
H34A H 1.1452 -0.0826 0.2173 0.169 Uiso 1 1 calc R .
H34B H 1.0934 -0.0352 0.2095 0.169 Uiso 1 1 calc R .
H34C H 1.0791 -0.0825 0.2631 0.169 Uiso 1 1 calc R .
C35 C 1.0116(3) -0.1097(3) 0.1834(2) 0.0863(17) Uani 1 1 d . .
C36 C 0.9827(3) -0.1491(3) 0.1525(3) 0.0992(19) Uani 1 1 d . .
H36 H 1.0064 -0.1803 0.1297 0.119 Uiso 1 1 calc R .
C37 C 0.9208(3) -0.1434(3) 0.1546(3) 0.0908(18) Uani 1 1 d . .
H37 H 0.9020 -0.1714 0.1350 0.109 Uiso 1 1 calc R .
C38 C 0.8874(3) -0.0975(3) 0.1848(2) 0.0763(15) Uani 1 1 d . .
C39 C 0.9160(3) -0.0579(3) 0.2113(3) 0.103(2) Uani 1 1 d . .
H39 H 0.8933 -0.0244 0.2307 0.124 Uiso 1 1 calc R .
C40 C 0.9752(3) -0.0644(3) 0.2111(3) 0.098(2) Uani 1 1 d . .
H40 H 0.9926 -0.0358 0.2313 0.118 Uiso 1 1 calc R .
C41 C 0.6133(2) 0.9226(2) 0.6601(2) 0.0607(12) Uani 1 1 d . .
C42 C 0.5508(2) 0.9117(2) 0.6540(2) 0.0722(14) Uani 1 1 d . .
C43 C 0.5289(2) 0.9416(3) 0.6083(2) 0.0818(16) Uani 1 1 d . .
H43 H 0.5535 0.9688 0.5822 0.098 Uiso 1 1 calc R .
C44 C 0.4707(2) 0.9303(3) 0.6025(3) 0.0902(18) Uani 1 1 d . .
H44 H 0.4559 0.9494 0.5713 0.108 Uiso 1 1 calc R .
C45 C 0.4329(2) 0.8913(3) 0.6413(3) 0.0788(15) Uani 1 1 d . .
C46 C 0.4564(2) 0.8627(3) 0.6850(2) 0.0840(17) Uani 1 1 d . .
H46 H 0.4320 0.8355 0.7113 0.101 Uiso 1 1 calc R .
C47 C 0.5152(2) 0.8728(3) 0.6912(2) 0.0780(16) Uani 1 1 d . .
H47 H 0.5304 0.8525 0.7214 0.094 Uiso 1 1 calc R .
C48 C 0.3702(2) 0.8841(3) 0.6385(3) 0.0787(15) Uani 1 1 d . .
C49 C 0.3214(2) 0.8853(3) 0.6871(3) 0.0867(17) Uani 1 1 d . .
H49 H 0.3223 0.8848 0.7286 0.104 Uiso 1 1 calc R .
C50 C 0.2691(2) 0.8874(3) 0.6637(3) 0.0806(16) Uani 1 1 d . .
C51 C 0.2870(2) 0.8847(3) 0.6018(3) 0.0803(16) Uani 1 1 d . .
C52 C 0.2353(2) 0.8833(3) 0.5775(3) 0.0887(18) Uani 1 1 d . .
H52 H 0.2347 0.8801 0.5360 0.106 Uiso 1 1 calc R .
C53 C 0.1862(2) 0.8875(3) 0.6264(3) 0.0856(17) Uani 1 1 d . .
C54 C 0.1213(2) 0.8954(3) 0.6262(3) 0.0939(19) Uani 1 1 d . .
C55 C 0.0857(2) 0.9408(3) 0.6584(3) 0.100(2) Uani 1 1 d . .
H55 H 0.1036 0.9667 0.6811 0.120 Uiso 1 1 calc R .
C56 C 0.0255(2) 0.9492(3) 0.6583(3) 0.0920(19) Uani 1 1 d . .
H56 H 0.0017 0.9805 0.6808 0.110 Uiso 1 1 calc R .
C57 C -0.0006(2) 0.9109(3) 0.6244(3) 0.0870(18) Uani 1 1 d . .
C58 C 0.0343(2) 0.8656(3) 0.5911(3) 0.103(2) Uani 1 1 d . .
H58 H 0.0166 0.8394 0.5683 0.123 Uiso 1 1 calc R .
C59 C 0.0949(2) 0.8591(3) 0.5914(3) 0.112(2) Uani 1 1 d . .
H59 H 0.1195 0.8291 0.5674 0.134 Uiso 1 1 calc R .
C60 C -0.0667(2) 0.9192(3) 0.6259(2) 0.0765(15) Uani 1 1 d . .
C61 C 0.5407(5) 0.9007(6) 0.3263(5) 0.271(7) Uani 1 1 d D U
H61A H 0.5668 0.8972 0.3550 0.407 Uiso 1 1 calc R .
H61B H 0.5658 0.8956 0.2849 0.407 Uiso 1 1 calc R .
H61C H 0.5201 0.9398 0.3303 0.407 Uiso 1 1 calc R .
C62 C 0.5267(7) 0.7937(5) 0.3321(6) 0.311(8) Uani 1 1 d D U
H62A H 0.4968 0.7627 0.3407 0.467 Uiso 1 1 calc R .
H62B H 0.5513 0.7896 0.2904 0.467 Uiso 1 1 calc R .
H62C H 0.5534 0.7902 0.3601 0.467 Uiso 1 1 calc R .
C63 C 0.4524(4) 0.8588(6) 0.2958(4) 0.239(6) Uani 1 1 d D U
H63A H 0.4219 0.8282 0.3050 0.358 Uiso 1 1 calc R .
H63B H 0.4315 0.8976 0.2997 0.358 Uiso 1 1 calc R .
H63C H 0.4772 0.8535 0.2543 0.358 Uiso 1 1 calc R .
C64 C 0.4934(4) 0.8539(4) 0.3399(4) 0.156(4) Uani 1 1 d D U
C65 C 0.4544(3) 0.8606(4) 0.4047(3) 0.112(2) Uani 1 1 d . .
C66 C 0.4664(3) 0.8260(3) 0.4527(3) 0.122(3) Uani 1 1 d . .
H66 H 0.4985 0.7968 0.4439 0.146 Uiso 1 1 calc R .
C67 C 0.4336(3) 0.8329(3) 0.5107(3) 0.098(2) Uani 1 1 d . .
H67 H 0.4429 0.8090 0.5420 0.117 Uiso 1 1 calc R .
C68 C 0.3865(2) 0.8753(3) 0.5240(3) 0.0773(15) Uani 1 1 d . .
C69 C 0.3731(2) 0.9096(2) 0.4778(3) 0.0751(14) Uani 1 1 d . .
H69 H 0.3405 0.9383 0.4867 0.090 Uiso 1 1 calc R .
C70 C 0.4067(3) 0.9021(3) 0.4197(3) 0.0871(17) Uani 1 1 d . .
H70 H 0.3971 0.9260 0.3886 0.104 Uiso 1 1 calc R .
C71 C 0.0819(4) 0.9503(4) 0.9642(4) 0.162(4) Uani 1 1 d . .
H71A H 0.1239 0.9397 0.9659 0.243 Uiso 1 1 calc R .
H71B H 0.0806 0.9894 0.9460 0.243 Uiso 1 1 calc R .
H71C H 0.0554 0.9507 1.0053 0.243 Uiso 1 1 calc R .
C72 C 0.0580(5) 0.8414(5) 0.9563(4) 0.181(4) Uani 1 1 d . .
H72A H 0.0996 0.8289 0.9582 0.271 Uiso 1 1 calc R .
H72B H 0.0316 0.8436 0.9974 0.271 Uiso 1 1 calc R .
H72C H 0.0422 0.8129 0.9325 0.271 Uiso 1 1 calc R .
C73 C -0.0034(4) 0.9209(5) 0.9234(4) 0.195(5) Uani 1 1 d . .
H73A H -0.0291 0.9236 0.9648 0.292 Uiso 1 1 calc R .
H73B H -0.0041 0.9592 0.9033 0.292 Uiso 1 1 calc R .
H73C H -0.0191 0.8912 0.9008 0.292 Uiso 1 1 calc R .
C74 C 0.0593(4) 0.9043(4) 0.9252(3) 0.126(3) Uani 1 1 d . .
C75 C 0.1008(3) 0.8997(3) 0.8611(3) 0.104(2) Uani 1 1 d . .
C76 C 0.0857(3) 0.8610(4) 0.8195(3) 0.126(3) Uani 1 1 d . .
H76 H 0.0510 0.8375 0.8324 0.151 Uiso 1 1 calc R .
C77 C 0.1202(3) 0.8562(3) 0.7600(3) 0.111(2) Uani 1 1 d . .
H77 H 0.1091 0.8300 0.7325 0.133 Uiso 1 1 calc R .
C78 C 0.1708(2) 0.8901(3) 0.7414(3) 0.0866(17) Uani 1 1 d . .
C79 C 0.1870(3) 0.9261(3) 0.7826(3) 0.0880(17) Uani 1 1 d . .
H79 H 0.2224 0.9488 0.7703 0.106 Uiso 1 1 calc R .
C80 C 0.1528(3) 0.9296(3) 0.8408(3) 0.103(2) Uani 1 1 d . .
H80 H 0.1660 0.9541 0.8684 0.123 Uiso 1 1 calc R .
C81 C 0.7633(3) 0.0857(2) 0.6500(3) 0.0734(14) Uani 1 1 d . .
C82 C 0.7627(3) 0.1509(2) 0.6523(3) 0.0935(19) Uani 1 1 d . .
C83 C 0.7281(4) 0.1836(2) 0.6203(4) 0.125(3) Uani 1 1 d . .
H83 H 0.7037 0.1641 0.5984 0.150 Uiso 1 1 calc R .
C84 C 0.7286(5) 0.2436(3) 0.6199(5) 0.160(4) Uani 1 1 d . .
H84 H 0.7057 0.2659 0.5970 0.192 Uiso 1 1 calc R .
C85 C 0.7631(5) 0.2717(3) 0.6535(5) 0.159(4) Uani 1 1 d . .
C86 C 0.7974(5) 0.2386(3) 0.6832(4) 0.162(4) Uani 1 1 d . .
H86 H 0.8212 0.2583 0.7056 0.195 Uiso 1 1 calc R .
C87 C 0.7998(4) 0.1785(3) 0.6831(3) 0.124(3) Uani 1 1 d . .
H87 H 0.8257 0.1566 0.7032 0.149 Uiso 1 1 calc R .
C88 C 0.7613(6) 0.3358(4) 0.6590(6) 0.220(4) Uani 1 1 d D U
C89 C 0.7663(7) 0.3699(4) 0.6048(6) 0.251(5) Uani 1 1 d D U
H89 H 0.7645 0.3558 0.5661 0.302 Uiso 1 1 calc R .
C91 C 0.7777(5) 0.4276(2) 0.6818(4) 0.244(5) Uani 1 1 d D U
C90 C 0.7743(5) 0.4286(2) 0.6203(4) 0.243(5) Uani 1 1 d DG U
N6 N 0.7721(6) 0.4883(3) 0.6020(4) 0.335(5) Uani 1 1 d DG U
C93 C 0.7741(5) 0.52421(18) 0.6521(4) 0.223(4) Uani 1 1 d G U
C92 C 0.7776(5) 0.4867(3) 0.7015(3) 0.247(5) Uani 1 1 d G U
H92 H 0.7795 0.4990 0.7407 0.296 Uiso 1 1 calc R .
C94 C 0.7770(6) 0.5853(3) 0.6447(6) 0.183(5) Uani 1 1 d . .
C95 C 0.8093(5) 0.6144(3) 0.5996(5) 0.166(4) Uani 1 1 d . .
H95 H 0.8322 0.5933 0.5652 0.200 Uiso 1 1 calc R .
C96 C 0.8114(4) 0.6760(3) 0.5999(4) 0.154(3) Uani 1 1 d . .
H96 H 0.8377 0.6954 0.5671 0.185 Uiso 1 1 calc R .
C97 C 0.7757(4) 0.7089(3) 0.6477(3) 0.103(2) Uani 1 1 d . .
C98 C 0.7388(5) 0.6793(3) 0.6939(5) 0.167(4) Uani 1 1 d . .
H98 H 0.7136 0.7007 0.7269 0.200 Uiso 1 1 calc R .
C99 C 0.7373(6) 0.6172(3) 0.6935(5) 0.213(6) Uani 1 1 d . .
H99 H 0.7103 0.5970 0.7251 0.256 Uiso 1 1 calc R .
C100 C 0.7761(3) 0.7727(2) 0.6470(3) 0.0770(15) Uani 1 1 d . .
C101 C 0.7368(11) 0.2503(9) 0.9639(9) 0.532(9) Uani 1 1 d D U
H10A H 0.6960 0.2613 0.9587 0.798 Uiso 1 1 calc R .
H10B H 0.7546 0.2180 0.9363 0.798 Uiso 1 1 calc R .
H10C H 0.7338 0.2377 1.0058 0.798 Uiso 1 1 calc R .
C102 C 0.8433(8) 0.3011(11) 0.9534(9) 0.534(9) Uani 1 1 d D U
H10D H 0.8609 0.3396 0.9426 0.801 Uiso 1 1 calc R .
H10E H 0.8456 0.2910 0.9948 0.801 Uiso 1 1 calc R .
H10F H 0.8663 0.2712 0.9253 0.801 Uiso 1 1 calc R .
C103 C 0.7421(11) 0.3602(9) 0.9799(7) 0.538(9) Uani 1 1 d D U
H10G H 0.6997 0.3598 0.9765 0.806 Uiso 1 1 calc R .
H10H H 0.7429 0.3612 1.0228 0.806 Uiso 1 1 calc R .
H10I H 0.7616 0.3950 0.9593 0.806 Uiso 1 1 calc R .
C104 C 0.7776(9) 0.3033(8) 0.9498(7) 0.521(8) Uani 1 1 d D U
C110 C 0.7313(6) 0.3031(5) 0.8551(6) 0.488(15) Uani 1 1 d D U
H110 H 0.7011 0.2779 0.8770 0.585 Uiso 1 1 calc R .
C105 C 0.7767(6) 0.3223(5) 0.8813(4) 0.496(8) Uani 1 1 d DG U
C106 C 0.8209(6) 0.3592(6) 0.8492(5) 0.469(14) Uani 1 1 d DG U
H106 H 0.8519 0.3724 0.8671 0.562 Uiso 1 1 calc R .
C107 C 0.8197(6) 0.3769(5) 0.7908(5) 0.403(8) Uani 1 1 d DG U
H107 H 0.8499 0.4021 0.7689 0.484 Uiso 1 1 calc R .
C108 C 0.7743(6) 0.3577(5) 0.7646(4) 0.316(4) Uani 1 1 d DG U
C109 C 0.7301(6) 0.3208(6) 0.7967(6) 0.392(8) Uani 1 1 d DG U
H109 H 0.6991 0.3076 0.7788 0.471 Uiso 1 1 calc R .
C111 C 0.7638(7) 0.5017(6) 0.5434(5) 0.445(4) Uani 1 1 d D U
C116 C 0.8004(6) 0.4724(5) 0.4935(6) 0.445(4) Uani 1 1 d DG U
H116 H 0.8291 0.4425 0.4990 0.534 Uiso 1 1 calc R .
C115 C 0.7950(7) 0.4869(6) 0.4355(5) 0.445(4) Uani 1 1 d DG U
H115 H 0.8200 0.4669 0.4014 0.534 Uiso 1 1 calc R .
C114 C 0.7530(7) 0.5307(6) 0.4275(5) 0.445(4) Uani 1 1 d DG U
C113 C 0.7164(6) 0.5600(5) 0.4774(6) 0.445(4) Uani 1 1 d DG U
H113 H 0.6877 0.5899 0.4719 0.534 Uiso 1 1 calc R .
C112 C 0.7218(6) 0.5454(6) 0.5354(5) 0.445(4) Uani 1 1 d DG U
H112 H 0.6968 0.5654 0.5695 0.534 Uiso 1 1 calc R .
C117 C 0.7483(10) 0.5467(8) 0.3611(7) 0.489(6) Uani 1 1 d D U
C118 C 0.7626(11) 0.6089(7) 0.3509(9) 0.500(7) Uani 1 1 d D U
H11A H 0.7600 0.6202 0.3099 0.750 Uiso 1 1 calc R .
H11B H 0.7332 0.6331 0.3806 0.750 Uiso 1 1 calc R .
H11C H 0.8040 0.6149 0.3554 0.750 Uiso 1 1 calc R .
C119 C 0.6871(8) 0.5287(9) 0.3448(10) 0.520(7) Uani 1 1 d D U
H11D H 0.6810 0.4866 0.3529 0.779 Uiso 1 1 calc R .
H11E H 0.6525 0.5516 0.3696 0.779 Uiso 1 1 calc R .
H11F H 0.6898 0.5366 0.3019 0.779 Uiso 1 1 calc R .
C120 C 0.8019(9) 0.5051(8) 0.3221(10) 0.507(7) Uani 1 1 d D U
H12A H 0.7913 0.4638 0.3296 0.760 Uiso 1 1 calc R .
H12B H 0.8071 0.5139 0.2790 0.760 Uiso 1 1 calc R .
H12C H 0.8401 0.5120 0.3338 0.760 Uiso 1 1 calc R .

loop_
_atom_site_aniso_label
_atom_site_aniso_U_11
_atom_site_aniso_U_22
_atom_site_aniso_U_33
_atom_site_aniso_U_23
_atom_site_aniso_U_13
_atom_site_aniso_U_12
Zn1 0.0464(3) 0.0605(4) 0.0427(3) -0.0024(3) -0.0175(3) 0.0007(3)
Zn2 0.0535(4) 0.0521(4) 0.0427(3) 0.0020(2) -0.0226(3) 0.0008(3)
Zn3 0.0467(3) 0.0553(4) 0.0405(3) 0.0016(2) -0.0192(2) -0.0027(3)
Zn4 0.0506(3) 0.0550(4) 0.0440(3) -0.0017(3) -0.0200(3) -0.0041(3)
O1 0.092(3) 0.106(3) 0.0413(18) 0.0040(18) -0.0241(18) -0.030(2)
O2 0.0504(18) 0.090(2) 0.0433(17) 0.0025(15) -0.0204(14) -0.0059(17)
O3 0.119(3) 0.090(3) 0.0467(19) 0.0026(19) -0.030(2) 0.020(2)
O4 0.090(3) 0.101(3) 0.0468(19) -0.0018(18) -0.0259(18) 0.018(2)
O5 0.0514(19) 0.099(3) 0.0528(18) 0.0093(18) -0.0213(15) -0.0067(17)
O6 0.057(2) 0.084(2) 0.105(3) 0.014(2) -0.040(2) -0.0041(19)
O7 0.054(2) 0.120(3) 0.094(3) -0.032(2) -0.0271(19) 0.003(2)
O8 0.051(2) 0.106(3) 0.085(2) -0.010(2) -0.0214(18) -0.0004(19)
O9 0.090(2) 0.052(2) 0.093(2) -0.0014(18) -0.049(2) 0.0016(17)
O10 0.129(3) 0.056(2) 0.098(3) -0.0026(19) -0.069(3) -0.006(2)
O11 0.104(3) 0.054(2) 0.086(3) 0.0095(19) -0.016(2) -0.006(2)
O12 0.107(3) 0.053(2) 0.086(3) -0.0117(19) -0.015(2) -0.002(2)
O13 0.0417(15) 0.0515(16) 0.0352(14) 0.0031(12) -0.0145(12) -0.0035(12)
N1 0.056(3) 0.180(5) 0.034(2) -0.005(3) -0.015(2) 0.005(3)
N2 0.070(3) 0.142(4) 0.044(2) -0.013(2) -0.026(2) 0.007(3)
N3 0.045(2) 0.113(4) 0.083(3) -0.001(3) -0.026(2) -0.002(2)
N4 0.044(3) 0.141(4) 0.091(3) -0.022(3) -0.023(2) 0.003(3)
N5 0.471(11) 0.073(3) 0.303(5) -0.006(3) -0.132(6) -0.018(4)
C1 0.061(3) 0.084(4) 0.038(3) 0.000(2) -0.015(2) 0.003(3)
C2 0.065(3) 0.091(4) 0.046(3) -0.008(3) -0.026(2) -0.002(3)
C3 0.054(3) 0.103(4) 0.041(3) -0.001(3) -0.021(2) -0.005(3)
C4 0.060(3) 0.128(5) 0.044(3) 0.005(3) -0.017(2) -0.013(3)
C5 0.066(3) 0.134(5) 0.040(3) -0.005(3) -0.021(3) -0.012(3)
C6 0.080(4) 0.158(6) 0.050(3) 0.000(3) -0.030(3) -0.033(4)
C7 0.087(4) 0.143(5) 0.047(3) 0.001(3) -0.027(3) -0.034(4)
C8 0.070(4) 0.158(6) 0.046(3) -0.005(3) -0.023(3) -0.002(4)
C9 0.066(3) 0.156(6) 0.043(3) -0.009(3) -0.025(3) -0.005(3)
C10 0.075(4) 0.137(5) 0.040(3) -0.005(3) -0.025(3) 0.005(3)
C11 0.074(4) 0.153(6) 0.032(3) -0.004(3) -0.015(3) -0.008(4)
C12 0.080(4) 0.149(6) 0.053(3) -0.002(3) -0.021(3) 0.007(4)
C13 0.092(4) 0.132(5) 0.051(3) -0.019(3) -0.032(3) 0.023(4)
C14 0.098(4) 0.121(5) 0.039(3) -0.008(3) -0.028(3) 0.022(4)
C15 0.119(5) 0.148(6) 0.045(3) -0.006(3) -0.030(3) 0.036(4)
C16 0.107(5) 0.128(5) 0.060(3) -0.013(3) -0.042(3) 0.034(4)
C17 0.095(4) 0.097(4) 0.044(3) -0.008(3) -0.028(3) 0.009(3)
C18 0.110(5) 0.103(4) 0.051(3) -0.006(3) -0.036(3) 0.023(4)
C19 0.099(4) 0.120(5) 0.050(3) 0.006(3) -0.030(3) 0.023(4)
C20 0.089(4) 0.086(4) 0.041(3) -0.003(3) -0.021(3) 0.012(3)
C21 0.203(11) 0.241(13) 0.379(16) -0.017(13) -0.117(11) 0.047(11)
C22 0.186(11) 0.405(17) 0.260(13) -0.094(13) -0.042(10) 0.133(11)
C23 0.144(8) 0.381(15) 0.219(10) -0.092(10) -0.115(8) 0.114(9)
C24 0.123(8) 0.249(13) 0.170(10) -0.060(9) -0.064(7) 0.079(8)
C25 0.101(7) 0.262(13) 0.102(7) -0.032(7) -0.037(5) 0.068(8)
C26 0.147(8) 0.219(11) 0.122(7) -0.038(7) -0.064(7) 0.080(8)
C27 0.139(7) 0.156(7) 0.090(5) -0.009(5) -0.025(5) 0.018(6)
C28 0.079(4) 0.184(7) 0.041(3) -0.012(4) -0.025(3) 0.007(4)
C29 0.065(5) 0.313(13) 0.091(5) 0.018(6) -0.012(4) 0.006(6)
C30 0.069(6) 0.336(16) 0.129(8) 0.001(9) -0.010(5) 0.011(7)
C31 0.097(5) 0.267(11) 0.108(6) -0.042(7) -0.025(5) -0.013(6)
C32 0.082(4) 0.131(6) 0.100(5) -0.022(4) -0.049(4) 0.005(4)
C33 0.107(6) 0.159(8) 0.254(11) -0.055(8) -0.101(7) 0.026(5)
C34 0.095(5) 0.144(6) 0.118(5) 0.005(5) -0.058(4) -0.024(4)
C35 0.085(4) 0.119(5) 0.065(3) -0.006(3) -0.037(3) -0.011(4)
C36 0.079(4) 0.124(5) 0.096(4) -0.026(4) -0.024(3) 0.003(4)
C37 0.072(4) 0.126(5) 0.081(4) -0.021(4) -0.031(3) -0.003(4)
C38 0.079(4) 0.106(4) 0.050(3) -0.016(3) -0.029(3) 0.006(3)
C39 0.101(5) 0.124(5) 0.105(5) -0.031(4) -0.068(4) 0.023(4)
C40 0.101(5) 0.106(5) 0.106(5) -0.028(4) -0.065(4) 0.017(4)
C41 0.044(3) 0.081(4) 0.058(3) 0.000(3) -0.015(2) -0.002(3)
C42 0.049(3) 0.100(4) 0.070(3) 0.009(3) -0.019(3) -0.007(3)
C43 0.051(3) 0.118(5) 0.086(4) 0.032(3) -0.035(3) -0.016(3)
C44 0.065(4) 0.128(5) 0.091(4) 0.024(4) -0.045(3) -0.007(3)
C45 0.050(3) 0.106(4) 0.086(4) 0.012(3) -0.025(3) -0.011(3)
C46 0.053(3) 0.123(5) 0.081(4) 0.030(3) -0.026(3) -0.015(3)
C47 0.048(3) 0.124(5) 0.070(3) 0.023(3) -0.030(3) -0.009(3)
C48 0.044(3) 0.116(5) 0.081(4) 0.008(3) -0.025(3) -0.007(3)
C49 0.052(3) 0.127(5) 0.087(4) 0.002(4) -0.027(3) -0.002(3)
C50 0.047(3) 0.120(5) 0.082(4) -0.010(3) -0.029(3) 0.001(3)
C51 0.046(3) 0.106(4) 0.095(4) -0.009(3) -0.030(3) 0.000(3)
C52 0.046(3) 0.135(5) 0.090(4) -0.025(4) -0.026(3) 0.001(3)
C53 0.043(3) 0.134(5) 0.087(4) -0.032(4) -0.030(3) 0.005(3)
C54 0.048(3) 0.150(6) 0.090(4) -0.036(4) -0.030(3) 0.008(3)
C55 0.052(3) 0.150(6) 0.107(5) -0.043(4) -0.036(3) 0.006(4)
C56 0.055(3) 0.135(5) 0.095(4) -0.039(4) -0.037(3) 0.011(3)
C57 0.046(3) 0.138(5) 0.078(4) -0.028(4) -0.019(3) 0.012(3)
C58 0.046(3) 0.159(6) 0.112(5) -0.048(4) -0.037(3) 0.016(4)
C59 0.050(3) 0.167(7) 0.122(5) -0.057(5) -0.031(3) 0.016(4)
C60 0.049(3) 0.113(5) 0.073(3) -0.022(3) -0.024(3) 0.002(3)
C61 0.256(12) 0.372(15) 0.133(8) -0.057(9) 0.079(8) -0.154(11)
C62 0.363(15) 0.301(14) 0.201(11) -0.040(11) 0.045(11) 0.129(13)
C63 0.183(9) 0.414(15) 0.101(7) -0.010(9) -0.006(7) 0.042(10)
C64 0.156(7) 0.208(9) 0.090(5) -0.007(6) -0.011(5) 0.066(7)
C65 0.087(5) 0.153(7) 0.091(5) -0.001(4) -0.015(4) 0.027(5)
C66 0.104(5) 0.138(6) 0.110(6) 0.003(5) -0.009(4) 0.048(5)
C67 0.072(4) 0.121(5) 0.094(5) 0.020(4) -0.014(3) 0.024(4)
C68 0.044(3) 0.106(4) 0.086(4) -0.003(3) -0.021(3) -0.005(3)
C69 0.060(3) 0.092(4) 0.079(4) -0.008(3) -0.030(3) 0.005(3)
C70 0.075(4) 0.107(5) 0.085(4) -0.003(3) -0.033(3) 0.010(3)
C71 0.135(7) 0.220(10) 0.109(6) -0.044(6) 0.015(5) -0.016(7)
C72 0.190(10) 0.227(12) 0.111(7) 0.007(7) -0.005(6) -0.046(9)
C73 0.088(6) 0.345(16) 0.131(7) -0.024(9) 0.009(5) 0.010(8)
C74 0.102(6) 0.176(8) 0.092(5) -0.016(5) -0.007(4) -0.017(5)
C75 0.075(4) 0.149(6) 0.087(4) -0.008(4) -0.015(4) -0.016(4)
C76 0.077(4) 0.195(8) 0.102(5) -0.019(5) -0.008(4) -0.032(5)
C77 0.066(4) 0.168(7) 0.095(5) -0.027(5) -0.013(3) -0.011(4)
C78 0.047(3) 0.131(5) 0.085(4) -0.013(4) -0.022(3) 0.002(3)
C79 0.069(4) 0.126(5) 0.072(4) -0.004(4) -0.020(3) -0.006(3)
C80 0.089(5) 0.135(6) 0.091(5) -0.017(4) -0.037(4) 0.002(4)
C81 0.099(4) 0.044(3) 0.088(4) 0.000(3) -0.043(3) 0.000(3)
C82 0.127(5) 0.048(3) 0.123(5) 0.005(3) -0.065(4) 0.002(3)
C83 0.176(7) 0.044(4) 0.184(8) -0.008(4) -0.105(6) 0.012(4)
C84 0.240(11) 0.053(5) 0.224(10) 0.004(5) -0.131(9) 0.004(5)
C85 0.231(10) 0.048(4) 0.235(11) 0.007(5) -0.126(9) -0.002(5)
C86 0.264(11) 0.067(5) 0.208(9) -0.009(5) -0.153(9) -0.027(6)
C87 0.197(8) 0.055(4) 0.158(7) -0.004(4) -0.115(6) -0.022(4)
C88 0.318(11) 0.066(3) 0.276(6) -0.012(3) -0.074(6) 0.010(4)
C89 0.406(14) 0.072(3) 0.286(5) -0.006(3) -0.102(6) -0.013(5)
C91 0.386(14) 0.071(2) 0.285(5) -0.011(3) -0.098(6) -0.009(4)
C90 0.380(13) 0.074(2) 0.285(5) -0.010(3) -0.098(6) -0.011(4)
N6 0.636(13) 0.077(3) 0.321(5) 0.002(3) -0.171(6) -0.026(4)
C93 0.300(12) 0.079(3) 0.290(6) 0.000(3) -0.071(6) -0.010(4)
C92 0.390(14) 0.067(3) 0.292(5) -0.009(3) -0.099(6) -0.012(4)
C94 0.277(13) 0.031(4) 0.223(12) 0.004(6) -0.027(10) -0.002(6)
C95 0.253(11) 0.040(4) 0.185(9) -0.019(5) -0.015(8) 0.007(5)
C96 0.212(9) 0.075(5) 0.152(8) -0.010(5) -0.003(7) 0.025(5)
C97 0.149(6) 0.051(4) 0.102(5) 0.005(3) -0.020(4) 0.002(4)
C98 0.212(10) 0.066(5) 0.187(9) -0.005(5) 0.020(8) -0.004(5)
C99 0.318(15) 0.041(5) 0.228(11) 0.014(6) 0.038(10) -0.031(6)
C100 0.097(4) 0.047(3) 0.086(4) -0.003(3) -0.019(3) -0.003(3)
C101 0.649(17) 0.574(16) 0.409(12) 0.124(9) -0.188(10) -0.132(13)
C102 0.645(15) 0.595(19) 0.406(12) 0.095(11) -0.201(9) -0.122(12)
C103 0.664(17) 0.579(16) 0.405(10) 0.112(9) -0.187(10) -0.121(13)
C104 0.642(15) 0.573(16) 0.389(7) 0.122(8) -0.193(8) -0.129(12)
C110 0.629(18) 0.49(3) 0.394(9) 0.159(14) -0.207(11) -0.16(2)
C105 0.607(13) 0.533(15) 0.391(7) 0.115(7) -0.188(8) -0.143(11)
C106 0.605(17) 0.50(3) 0.343(9) 0.075(13) -0.181(11) -0.14(2)
C107 0.550(12) 0.366(15) 0.325(7) 0.026(8) -0.157(7) -0.103(11)
C108 0.500(10) 0.161(7) 0.303(5) 0.008(4) -0.132(6) -0.013(7)
C109 0.546(11) 0.298(14) 0.365(7) 0.086(7) -0.165(7) -0.086(10)
C111 0.803(13) 0.220(5) 0.349(5) 0.009(4) -0.219(7) 0.037(6)
C116 0.803(13) 0.220(5) 0.349(5) 0.009(4) -0.219(7) 0.037(6)
C115 0.803(13) 0.220(5) 0.349(5) 0.009(4) -0.219(7) 0.037(6)
C114 0.803(13) 0.220(5) 0.349(5) 0.009(4) -0.219(7) 0.037(6)
C113 0.803(13) 0.220(5) 0.349(5) 0.009(4) -0.219(7) 0.037(6)
C112 0.803(13) 0.220(5) 0.349(5) 0.009(4) -0.219(7) 0.037(6)
C117 0.844(15) 0.303(9) 0.353(6) 0.020(5) -0.224(7) 0.061(8)
C118 0.844(18) 0.304(9) 0.379(11) 0.026(6) -0.217(10) 0.060(9)
C119 0.851(15) 0.369(13) 0.378(12) 0.016(9) -0.235(9) 0.043(10)
C120 0.852(16) 0.319(11) 0.378(8) 0.005(7) -0.218(8) 0.062(10)

loop_
_atom_type_symbol
_atom_type_description
_atom_type_scat_dispersion_real
_atom_type_scat_dispersion_imag
_atom_type_scat_source
C C 0.0181 0.0091 'International Tables Vol C Tables 4.2.6.8 and 6.1.1.4'
H H 0.0000 0.0000 'International Tables Vol C Tables 4.2.6.8 and 6.1.1.4'
N N 0.0311 0.0180 'International Tables Vol C Tables 4.2.6.8 and 6.1.1.4'
O O 0.0492 0.0322 'International Tables Vol C Tables 4.2.6.8 and 6.1.1.4'
Zn Zn -1.5491 0.6778 'International Tables Vol C Tables 4.2.6.8 and 6.1.1.4'

loop_
_geom_angle_atom_site_label_1
_geom_angle_atom_site_label_2
_geom_angle_atom_site_label_3
_geom_angle
_geom_angle_site_symmetry_1
_geom_angle_site_symmetry_3
Zn2 Zn1 Zn4 58.991(17) . 1_645
O4 Zn1 Zn2 77.48(11) . .
O4 Zn1 Zn4 124.35(11) . 1_645
O4 Zn1 O8 111.42(16) . 1_645
O4 Zn1 O12 106.77(16) . 1_545
O4 Zn1 O13 112.70(13) . .
O8 Zn1 Zn2 126.90(11) 1_645 .
O8 Zn1 Zn4 75.95(11) 1_645 1_645
O8 Zn1 O13 110.83(13) 1_645 .
O12 Zn1 Zn2 123.60(12) 1_545 .
O12 Zn1 Zn4 125.25(11) 1_545 1_645
O12 Zn1 O8 104.34(17) 1_545 1_645
O12 Zn1 O13 110.38(14) 1_545 .
O13 Zn1 Zn2 35.21(7) . .
O13 Zn1 Zn4 35.17(7) . 1_645
Zn1 Zn2 Zn3 60.740(17) . 1_545
Zn4 Zn2 Zn1 60.591(17) 1_645 .
Zn4 Zn2 Zn3 60.579(17) 1_645 1_545
O3 Zn2 Zn1 76.14(11) . .
O3 Zn2 Zn3 126.67(11) . 1_545
O3 Zn2 Zn4 123.18(12) . 1_645
O3 Zn2 O13 111.67(13) . .
O6 Zn2 Zn1 121.97(11) 1_545 .
O6 Zn2 Zn3 75.43(11) 1_545 1_545
O6 Zn2 Zn4 126.63(11) 1_545 1_645
O6 Zn2 O3 106.57(17) 1_545 .
O6 Zn2 O13 110.43(13) 1_545 .
O9 Zn2 Zn1 130.03(10) . .
O9 Zn2 Zn3 123.92(11) . 1_545
O9 Zn2 Zn4 79.05(10) . 1_645
O9 Zn2 O3 107.31(16) . .
O9 Zn2 O6 105.12(15) . 1_545
O9 Zn2 O13 115.20(13) . .
O13 Zn2 Zn1 35.54(7) . .
O13 Zn2 Zn3 35.13(7) . 1_545
O13 Zn2 Zn4 36.31(8) . 1_645
Zn4 Zn3 Zn2 58.774(16) 1_655 1_565
O2 Zn3 Zn2 121.83(10) 1_566 1_565
O2 Zn3 Zn4 78.72(9) 1_566 1_655
O5 Zn3 Zn2 76.86(10) . 1_565
O5 Zn3 Zn4 128.44(10) . 1_655
O5 Zn3 O2 107.68(13) . 1_566
O5 Zn3 O13 111.28(12) . 1_565
O11 Zn3 Zn2 127.56(11) . 1_565
O11 Zn3 Zn4 120.81(12) . 1_655
O11 Zn3 O2 107.26(15) . 1_566
O11 Zn3 O5 106.26(16) . .
O11 Zn3 O13 110.46(14) . 1_565
O13 Zn3 Zn2 34.83(7) 1_565 1_565
O13 Zn3 Zn4 34.98(7) 1_565 1_655
O13 Zn3 O2 113.55(12) 1_565 1_566
Zn1 Zn4 Zn3 60.704(17) 1_465 1_455
Zn2 Zn4 Zn1 60.417(17) 1_465 1_465
Zn2 Zn4 Zn3 60.648(17) 1_465 1_455
O1 Zn4 Zn1 121.70(11) 1_466 1_465
O1 Zn4 Zn2 124.45(11) 1_466 1_465
O1 Zn4 Zn3 73.73(10) 1_466 1_455
O1 Zn4 O13 108.89(13) 1_466 1_465
O7 Zn4 Zn1 77.26(11) . 1_465
O7 Zn4 Zn2 126.38(12) . 1_465
O7 Zn4 Zn3 125.02(13) . 1_455
O7 Zn4 O1 104.80(16) . 1_466
O7 Zn4 O10 114.24(18) . 1_465
O7 Zn4 O13 112.65(14) . 1_465
O10 Zn4 Zn1 128.82(11) 1_465 1_465
O10 Zn4 Zn2 75.73(10) 1_465 1_465
O10 Zn4 Zn3 119.40(12) 1_465 1_455
O10 Zn4 O1 103.93(16) 1_465 1_466
O10 Zn4 O13 111.58(13) 1_465 1_465
O13 Zn4 Zn1 35.43(8) 1_465 1_465
O13 Zn4 Zn2 36.24(7) 1_465 1_465
O13 Zn4 Zn3 35.22(7) 1_465 1_455
C1 O1 Zn4 134.0(3) . 1_644
C1 O2 Zn3 125.4(3) . 1_544
C20 O3 Zn2 130.5(3) . .
C20 O4 Zn1 128.8(3) . .
C41 O5 Zn3 129.9(3) . .
C41 O6 Zn2 131.3(3) . 1_565
C60 O7 Zn4 129.9(3) . .
C60 O8 Zn1 129.9(3) . 1_465
C81 O9 Zn2 127.7(3) . .
C81 O10 Zn4 131.9(3) . 1_645
C100 O11 Zn3 130.0(3) . .
C100 O12 Zn1 130.4(3) . 1_565
Zn2 O13 Zn1 109.25(12) . .
Zn2 O13 Zn3 110.04(12) . 1_545
Zn2 O13 Zn4 107.45(12) . 1_645
Zn3 O13 Zn1 110.84(13) 1_545 .
Zn4 O13 Zn1 109.40(12) 1_645 .
Zn4 O13 Zn3 109.80(12) 1_645 1_545
C8 N1 C28 129.5(4) . .
C11 N1 C8 106.1(4) . .
C11 N1 C28 123.0(4) . .
C10 N2 C13 106.8(4) . .
C10 N2 C38 124.4(4) . .
C13 N2 C38 128.0(4) . .
C48 N3 C51 106.1(4) . .
C48 N3 C68 129.0(4) . .
C51 N3 C68 124.5(4) . .
C50 N4 C53 106.0(4) . .
C50 N4 C78 124.4(5) . .
C53 N4 C78 129.6(4) . .
C88 N5 C91 108.2(8) . .
C88 N5 C108 130.0(9) . .
C91 N5 C108 119.4(9) . .
O1 C1 O2 126.4(4) . .
O1 C1 C2 116.7(4) . .
O2 C1 C2 116.9(4) . .
C3 C2 C1 122.1(4) . .
C3 C2 C7 119.9(4) . .
C7 C2 C1 118.0(5) . .
C2 C3 H3 120.0 . .
C4 C3 C2 120.1(4) . .
C4 C3 H3 120.0 . .
C3 C4 H4 119.7 . .
C3 C4 C5 120.7(5) . .
C5 C4 H4 119.7 . .
C4 C5 C8 123.1(5) . .
C6 C5 C4 118.8(4) . .
C6 C5 C8 118.0(5) . .
C5 C6 H6 119.4 . .
C5 C6 C7 121.2(5) . .
C7 C6 H6 119.4 . .
C2 C7 H7 120.4 . .
C6 C7 C2 119.2(5) . .
C6 C7 H7 120.4 . .
N1 C8 C5 123.5(5) . .
C9 C8 N1 110.5(4) . .
C9 C8 C5 125.9(5) . .
C8 C9 H9 127.6 . .
C8 C9 C10 104.7(5) . .
C10 C9 H9 127.6 . .
N2 C10 C9 140.8(5) . .
C11 C10 N2 109.5(4) . .
C11 C10 C9 109.1(5) . .
N1 C11 C10 109.5(4) . .
N1 C11 C12 142.3(5) . .
C10 C11 C12 107.8(5) . .
C11 C12 H12 126.5 . .
C13 C12 C11 107.1(5) . .
C13 C12 H12 126.5 . .
N2 C13 C14 123.7(5) . .
C12 C13 N2 108.8(4) . .
C12 C13 C14 127.5(5) . .
C15 C14 C13 123.5(5) . .
C19 C14 C13 117.6(5) . .
C19 C14 C15 118.9(5) . .
C14 C15 H15 120.0 . .
C16 C15 C14 120.0(6) . .
C16 C15 H15 120.0 . .
C15 C16 H16 119.9 . .
C15 C16 C17 120.3(5) . .
C17 C16 H16 119.9 . .
C16 C17 C20 120.8(5) . .
C18 C17 C16 118.4(5) . .
C18 C17 C20 120.7(5) . .
C17 C18 H18 119.5 . .
C19 C18 C17 121.1(5) . .
C19 C18 H18 119.5 . .
C14 C19 H19 119.4 . .
C18 C19 C14 121.2(5) . .
C18 C19 H19 119.4 . .
O3 C20 C17 115.5(5) . .
O4 C20 O3 126.5(4) . .
O4 C20 C17 118.0(5) . .
H21A C21 H21B 109.5 . .
H21A C21 H21C 109.5 . .
H21B C21 H21C 109.5 . .
C24 C21 H21A 109.5 . .
C24 C21 H21B 109.5 . .
C24 C21 H21C 109.5 . .
H22A C22 H22B 109.5 . .
H22A C22 H22C 109.5 . .
H22B C22 H22C 109.5 . .
C24 C22 H22A 109.5 . .
C24 C22 H22B 109.5 . .
C24 C22 H22C 109.5 . .
H23A C23 H23B 109.5 . .
H23A C23 H23C 109.5 . .
H23B C23 H23C 109.5 . .
C24 C23 H23A 109.5 . .
C24 C23 H23B 109.5 . .
C24 C23 H23C 109.5 . .
C21 C24 C22 93.0(11) . .
C21 C24 C25 110.5(12) . .
C22 C24 C25 115.5(10) . .
C23 C24 C21 111.1(12) . .
C23 C24 C22 113.2(12) . .
C23 C24 C25 112.1(8) . .
C26 C25 C24 126.1(12) . .
C30 C25 C24 120.2(12) . .
C30 C25 C26 113.7(9) . .
C25 C26 H26 117.7 . .
C25 C26 C27 124.5(10) . .
C27 C26 H26 117.7 . .
C26 C27 H27 120.9 . .
C28 C27 C26 118.2(8) . .
C28 C27 H27 120.9 . .
C27 C28 N1 122.1(7) . .
C27 C28 C29 119.4(7) . .
C29 C28 N1 118.5(7) . .
C28 C29 H29 122.2 . .
C28 C29 C30 115.7(9) . .
C30 C29 H29 122.2 . .
C25 C30 C29 128.4(10) . .
C25 C30 H30 115.8 . .
C29 C30 H30 115.8 . .
H31A C31 H31B 109.5 . .
H31A C31 H31C 109.5 . .
H31B C31 H31C 109.5 . .
C32 C31 H31A 109.5 . .
C32 C31 H31B 109.5 . .
C32 C31 H31C 109.5 . .
C31 C32 C33 113.4(7) . .
C34 C32 C31 105.9(6) . .
C34 C32 C33 107.3(6) . .
C34 C32 C35 112.7(6) . .
C35 C32 C31 108.3(5) . .
C35 C32 C33 109.4(6) . .
C32 C33 H33A 109.5 . .
C32 C33 H33B 109.5 . .
C32 C33 H33C 109.5 . .
H33A C33 H33B 109.5 . .
H33A C33 H33C 109.5 . .
H33B C33 H33C 109.5 . .
C32 C34 H34A 109.5 . .
C32 C34 H34B 109.5 . .
C32 C34 H34C 109.5 . .
H34A C34 H34B 109.5 . .
H34A C34 H34C 109.5 . .
H34B C34 H34C 109.5 . .
C36 C35 C32 120.4(6) . .
C40 C35 C32 124.8(6) . .
C40 C35 C36 114.7(6) . .
C35 C36 H36 119.1 . .
C37 C36 C35 121.9(6) . .
C37 C36 H36 119.1 . .
C36 C37 H37 120.3 . .
C38 C37 C36 119.4(6) . .
C38 C37 H37 120.3 . .
C37 C38 N2 119.1(5) . .
C37 C38 C39 118.6(6) . .
C39 C38 N2 122.3(5) . .
C38 C39 H39 119.0 . .
C40 C39 C38 122.1(6) . .
C40 C39 H39 119.0 . .
C35 C40 H40 118.4 . .
C39 C40 C35 123.2(6) . .
C39 C40 H40 118.4 . .
O5 C41 O6 124.7(4) . .
O5 C41 C42 118.3(5) . .
O6 C41 C42 117.0(4) . .
C43 C42 C41 119.0(5) . .
C47 C42 C41 120.6(5) . .
C47 C42 C43 120.4(5) . .
C42 C43 H43 120.8 . .
C44 C43 C42 118.3(5) . .
C44 C43 H43 120.8 . .
C43 C44 H44 119.0 . .
C43 C44 C45 121.9(5) . .
C45 C44 H44 119.0 . .
C44 C45 C48 121.3(5) . .
C46 C45 C44 117.8(5) . .
C46 C45 C48 120.8(5) . .
C45 C46 H46 119.3 . .
C45 C46 C47 121.3(5) . .
C47 C46 H46 119.3 . .
C42 C47 C46 120.2(5) . .
C42 C47 H47 119.9 . .
C46 C47 H47 119.9 . .
N3 C48 C45 124.1(5) . .
C49 C48 N3 110.4(4) . .
C49 C48 C45 124.9(5) . .
C48 C49 H49 126.8 . .
C48 C49 C50 106.3(5) . .
C50 C49 H49 126.8 . .
N4 C50 C49 142.8(6) . .
C51 C50 N4 108.2(5) . .
C51 C50 C49 108.9(5) . .
N3 C51 C52 141.8(6) . .
C50 C51 N3 108.1(5) . .
C50 C51 C52 110.0(5) . .
C51 C52 H52 127.5 . .
C53 C52 C51 105.1(5) . .
C53 C52 H52 127.5 . .
N4 C53 C54 121.5(5) . .
C52 C53 N4 110.6(4) . .
C52 C53 C54 127.7(5) . .
C55 C54 C53 120.7(5) . .
C55 C54 C59 118.4(5) . .
C59 C54 C53 120.9(5) . .
C54 C55 H55 119.2 . .
C56 C55 C54 121.5(5) . .
C56 C55 H55 119.2 . .
C55 C56 H56 120.5 . .
C55 C56 C57 119.0(6) . .
C57 C56 H56 120.5 . .
C56 C57 C60 118.8(5) . .
C58 C57 C56 120.5(5) . .
C58 C57 C60 120.8(5) . .
C57 C58 H58 120.6 . .
C59 C58 C57 118.8(6) . .
C59 C58 H58 120.6 . .
C54 C59 H59 119.2 . .
C58 C59 C54 121.6(6) . .
C58 C59 H59 119.2 . .
O7 C60 O8 125.9(5) . .
O7 C60 C57 117.0(5) . .
O8 C60 C57 117.1(5) . .
H61A C61 H61B 109.5 . .
H61A C61 H61C 109.5 . .
H61B C61 H61C 109.5 . .
C64 C61 H61A 109.5 . .
C64 C61 H61B 109.5 . .
C64 C61 H61C 109.5 . .
H62A C62 H62B 109.5 . .
H62A C62 H62C 109.5 . .
H62B C62 H62C 109.5 . .
C64 C62 H62A 109.5 . .
C64 C62 H62B 109.5 . .
C64 C62 H62C 109.5 . .
H63A C63 H63B 109.5 . .
H63A C63 H63C 109.5 . .
H63B C63 H63C 109.5 . .
C64 C63 H63A 109.5 . .
C64 C63 H63B 109.5 . .
C64 C63 H63C 109.5 . .
C61 C64 C62 108.3(8) . .
C61 C64 C63 110.2(8) . .
C61 C64 C65 110.3(7) . .
C63 C64 C62 108.7(8) . .
C63 C64 C65 109.4(7) . .
C65 C64 C62 109.8(8) . .
C66 C65 C64 121.7(6) . .
C70 C65 C64 121.6(7) . .
C70 C65 C66 116.6(6) . .
C65 C66 H66 118.8 . .
C67 C66 C65 122.4(6) . .
C67 C66 H66 118.8 . .
C66 C67 H67 120.3 . .
C66 C67 C68 119.3(6) . .
C68 C67 H67 120.3 . .
C67 C68 N3 120.5(5) . .
C67 C68 C69 119.7(5) . .
C69 C68 N3 119.8(5) . .
C68 C69 H69 119.9 . .
C70 C69 C68 120.1(5) . .
C70 C69 H69 119.9 . .
C65 C70 H70 119.1 . .
C69 C70 C65 121.8(6) . .
C69 C70 H70 119.1 . .
H71A C71 H71B 109.5 . .
H71A C71 H71C 109.5 . .
H71B C71 H71C 109.5 . .
C74 C71 H71A 109.5 . .
C74 C71 H71B 109.5 . .
C74 C71 H71C 109.5 . .
H72A C72 H72B 109.5 . .
H72A C72 H72C 109.5 . .
H72B C72 H72C 109.5 . .
C74 C72 H72A 109.5 . .
C74 C72 H72B 109.5 . .
C74 C72 H72C 109.5 . .
H73A C73 H73B 109.5 . .
H73A C73 H73C 109.5 . .
H73B C73 H73C 109.5 . .
C74 C73 H73A 109.5 . .
C74 C73 H73B 109.5 . .
C74 C73 H73C 109.5 . .
C71 C74 C72 109.8(8) . .
C73 C74 C71 108.4(8) . .
C73 C74 C72 107.4(8) . .
C73 C74 C75 110.9(7) . .
C75 C74 C71 111.8(7) . .
C75 C74 C72 108.5(7) . .
C76 C75 C74 118.9(7) . .
C80 C75 C74 125.0(7) . .
C80 C75 C76 116.1(6) . .
C75 C76 H76 119.1 . .
C77 C76 C75 121.9(7) . .
C77 C76 H76 119.1 . .
C76 C77 H77 120.5 . .
C78 C77 C76 119.0(7) . .
C78 C77 H77 120.5 . .
C77 C78 N4 120.9(6) . .
C79 C78 N4 119.8(5) . .
C79 C78 C77 119.2(6) . .
C78 C79 H79 119.7 . .
C80 C79 C78 120.7(6) . .
C80 C79 H79 119.7 . .
C75 C80 C79 123.0(6) . .
C75 C80 H80 118.5 . .
C79 C80 H80 118.5 . .
O9 C81 O10 125.1(4) . .
O9 C81 C82 118.4(5) . .
O10 C81 C82 116.6(5) . .
C83 C82 C81 119.5(5) . .
C87 C82 C81 119.8(5) . .
C87 C82 C83 120.5(5) . .
C82 C83 H83 119.7 . .
C84 C83 C82 120.6(7) . .
C84 C83 H83 119.7 . .
C83 C84 H84 120.4 . .
C83 C84 C85 119.1(8) . .
C85 C84 H84 120.4 . .
C84 C85 C88 121.5(9) . .
C86 C85 C84 118.8(7) . .
C86 C85 C88 119.6(10) . .
C85 C86 H86 118.1 . .
C85 C86 C87 123.8(7) . .
C87 C86 H86 118.1 . .
C82 C87 H87 121.5 . .
C86 C87 C82 117.0(7) . .
C86 C87 H87 121.5 . .
N5 C88 C85 129.6(11) . .
N5 C88 C89 108.5(8) . .
C89 C88 C85 117.8(11) . .
C88 C89 H89 126.8 . .
C90 C89 C88 106.4(8) . .
C90 C89 H89 126.8 . .
N5 C91 C90 108.9(6) . .
N5 C91 C92 143.0(6) . .
C92 C91 C90 108.0 . .
C89 C90 C91 106.4(7) . .
C89 C90 N6 144.8(7) . .
N6 C90 C91 108.0 . .
C90 N6 C93 108.0 . .
C111 N6 C90 119.3(8) . .
C111 N6 C93 132.5(8) . .
N6 C93 C92 108.0 . .
C94 C93 N6 119.5(8) . .
C94 C93 C92 132.3(8) . .
C91 C92 C93 108.0 . .
C91 C92 H92 126.0 . .
C93 C92 H92 126.0 . .
C93 C94 C99 113.1(10) . .
C95 C94 C93 128.0(11) . .
C95 C94 C99 118.9(7) . .
C94 C95 H95 118.9 . .
C94 C95 C96 122.2(9) . .
C96 C95 H95 118.9 . .
C95 C96 H96 119.6 . .
C97 C96 C95 120.8(8) . .
C97 C96 H96 119.6 . .
C96 C97 C100 120.9(7) . .
C98 C97 C96 117.7(6) . .
C98 C97 C100 121.3(7) . .
C97 C98 H98 119.4 . .
C97 C98 C99 121.1(8) . .
C99 C98 H98 119.4 . .
C94 C99 H99 120.5 . .
C98 C99 C94 118.9(9) . .
C98 C99 H99 120.5 . .
O11 C100 C97 116.3(6) . .
O12 C100 O11 126.5(5) . .
O12 C100 C97 117.2(6) . .
H10A C101 H10B 109.5 . .
H10A C101 H10C 109.5 . .
H10B C101 H10C 109.5 . .
C104 C101 H10A 109.5 . .
C104 C101 H10B 109.5 . .
C104 C101 H10C 109.5 . .
H10D C102 H10E 109.5 . .
H10D C102 H10F 109.5 . .
H10E C102 H10F 109.5 . .
C104 C102 H10D 109.5 . .
C104 C102 H10E 109.5 . .
C104 C102 H10F 109.5 . .
H10G C103 H10H 109.5 . .
H10G C103 H10I 109.5 . .
H10H C103 H10I 109.5 . .
C104 C103 H10G 109.5 . .
C104 C103 H10H 109.5 . .
C104 C103 H10I 109.5 . .
C101 C104 C103 110.2(13) . .
C101 C104 C105 105.3(11) . .
C102 C104 C101 122.9(14) . .
C102 C104 C103 112.2(14) . .
C102 C104 C105 107.1(10) . .
C103 C104 C105 95.1(9) . .
C105 C110 H110 120.0 . .
C105 C110 C109 120.0 . .
C109 C110 H110 120.0 . .
C110 C105 C104 120.4(8) . .
C110 C105 C106 120.0 . .
C106 C105 C104 119.6(8) . .
C105 C106 H106 120.0 . .
C107 C106 C105 120.0 . .
C107 C106 H106 120.0 . .
C106 C107 H107 120.0 . .
C108 C107 C106 120.0 . .
C108 C107 H107 120.0 . .
C107 C108 N5 120.6(9) . .
C107 C108 C109 120.0 . .
C109 C108 N5 119.0(9) . .
C110 C109 H109 120.0 . .
C108 C109 C110 120.0 . .
C108 C109 H109 120.0 . .
C116 C111 N6 119.1(9) . .
C116 C111 C112 120.0 . .
C112 C111 N6 120.8(9) . .
C111 C116 H116 120.0 . .
C111 C116 C115 120.0 . .
C115 C116 H116 120.0 . .
C116 C115 H115 120.0 . .
C114 C115 C116 120.0 . .
C114 C115 H115 120.0 . .
C115 C114 C113 120.0 . .
C115 C114 C117 118.9(9) . .
C113 C114 C117 121.1(9) . .
C114 C113 H113 120.0 . .
C112 C113 C114 120.0 . .
C112 C113 H113 120.0 . .
C111 C112 H112 120.0 . .
C113 C112 C111 120.0 . .
C113 C112 H112 120.0 . .
C114 C117 C119 115.1(17) . .
C114 C117 C120 100.9(13) . .
C118 C117 C114 107.5(15) . .
C118 C117 C119 114.8(11) . .
C118 C117 C120 110.9(15) . .
C119 C117 C120 106.7(10) . .
C117 C118 H11A 109.5 . .
C117 C118 H11B 109.5 . .
C117 C118 H11C 109.5 . .
H11A C118 H11B 109.5 . .
H11A C118 H11C 109.5 . .
H11B C118 H11C 109.5 . .
C117 C119 H11D 109.5 . .
C117 C119 H11E 109.5 . .
C117 C119 H11F 109.5 . .
H11D C119 H11E 109.5 . .
H11D C119 H11F 109.5 . .
H11E C119 H11F 109.5 . .
C117 C120 H12A 109.5 . .
C117 C120 H12B 109.5 . .
C117 C120 H12C 109.5 . .
H12A C120 H12B 109.5 . .
H12A C120 H12C 109.5 . .
H12B C120 H12C 109.5 . .

loop_
_geom_bond_atom_site_label_1
_geom_bond_atom_site_label_2
_geom_bond_distance
_geom_bond_site_symmetry_2
Zn1 Zn2 3.1449(8) .
Zn1 Zn4 3.1503(8) 1_645
Zn1 O4 1.924(3) .
Zn1 O8 1.933(3) 1_645
Zn1 O12 1.927(4) 1_545
Zn1 O13 1.936(3) .
Zn2 Zn3 3.1592(7) 1_545
Zn2 Zn4 3.0995(7) 1_645
Zn2 O3 1.916(3) .
Zn2 O6 1.915(3) 1_545
Zn2 O9 1.912(3) .
Zn2 O13 1.921(2) .
Zn3 Zn2 3.1592(7) 1_565
Zn3 Zn4 3.1571(8) 1_655
Zn3 O2 1.940(3) 1_566
Zn3 O5 1.924(3) .
Zn3 O11 1.916(4) .
Zn3 O13 1.935(2) 1_565
Zn4 Zn1 3.1504(8) 1_465
Zn4 Zn2 3.0994(7) 1_465
Zn4 Zn3 3.1571(8) 1_455
Zn4 O1 1.921(3) 1_466
Zn4 O7 1.890(3) .
Zn4 O10 1.909(3) 1_465
Zn4 O13 1.924(3) 1_465
O1 Zn4 1.921(3) 1_644
O1 C1 1.260(5) .
O2 Zn3 1.940(3) 1_544
O2 C1 1.269(5) .
O3 C20 1.278(6) .
O4 C20 1.264(6) .
O5 C41 1.259(5) .
O6 Zn2 1.915(3) 1_565
O6 C41 1.274(6) .
O7 C60 1.270(6) .
O8 Zn1 1.933(3) 1_465
O8 C60 1.279(6) .
O9 C81 1.274(6) .
O10 Zn4 1.909(3) 1_645
O10 C81 1.283(6) .
O11 C100 1.278(6) .
O12 Zn1 1.927(4) 1_565
O12 C100 1.260(6) .
O13 Zn3 1.935(2) 1_545
O13 Zn4 1.924(3) 1_645
N1 C8 1.398(6) .
N1 C11 1.360(6) .
N1 C28 1.403(7) .
N2 C10 1.378(6) .
N2 C13 1.420(6) .
N2 C38 1.437(6) .
N3 C48 1.394(6) .
N3 C51 1.398(6) .
N3 C68 1.430(7) .
N4 C50 1.386(6) .
N4 C53 1.411(7) .
N4 C78 1.415(7) .
N5 C88 1.363(13) .
N5 C91 1.380(9) .
N5 C108 1.448(9) .
C1 C2 1.499(6) .
C2 C3 1.376(6) .
C2 C7 1.403(7) .
C3 H3 0.9500 .
C3 C4 1.366(6) .
C4 H4 0.9500 .
C4 C5 1.405(7) .
C5 C6 1.370(7) .
C5 C8 1.481(7) .
C6 H6 0.9500 .
C6 C7 1.377(7) .
C7 H7 0.9500 .
C8 C9 1.386(7) .
C9 H9 0.9500 .
C9 C10 1.403(7) .
C10 C11 1.372(7) .
C11 C12 1.425(7) .
C12 H12 0.9500 .
C12 C13 1.370(7) .
C13 C14 1.463(7) .
C14 C15 1.396(7) .
C14 C19 1.371(7) .
C15 H15 0.9500 .
C15 C16 1.383(7) .
C16 H16 0.9500 .
C16 C17 1.390(7) .
C17 C18 1.387(7) .
C17 C20 1.481(6) .
C18 H18 0.9500 .
C18 C19 1.357(7) .
C19 H19 0.9500 .
C21 H21A 0.9800 .
C21 H21B 0.9800 .
C21 H21C 0.9800 .
C21 C24 1.417(8) .
C22 H22A 0.9800 .
C22 H22B 0.9800 .
C22 H22C 0.9800 .
C22 C24 1.445(9) .
C23 H23A 0.9800 .
C23 H23B 0.9800 .
C23 H23C 0.9800 .
C23 C24 1.409(8) .
C24 C25 1.491(12) .
C25 C26 1.358(14) .
C25 C30 1.293(14) .
C26 H26 0.9500 .
C26 C27 1.426(11) .
C27 H27 0.9500 .
C27 C28 1.367(10) .
C28 C29 1.395(10) .
C29 H29 0.9500 .
C29 C30 1.424(11) .
C30 H30 0.9500 .
C31 H31A 0.9800 .
C31 H31B 0.9800 .
C31 H31C 0.9800 .
C31 C32 1.544(10) .
C32 C33 1.555(10) .
C32 C34 1.505(8) .
C32 C35 1.536(8) .
C33 H33A 0.9800 .
C33 H33B 0.9800 .
C33 H33C 0.9800 .
C34 H34A 0.9800 .
C34 H34B 0.9800 .
C34 H34C 0.9800 .
C35 C36 1.412(8) .
C35 C40 1.353(8) .
C36 H36 0.9500 .
C36 C37 1.389(8) .
C37 H37 0.9500 .
C37 C38 1.353(7) .
C38 C39 1.354(8) .
C39 H39 0.9500 .
C39 C40 1.339(8) .
C40 H40 0.9500 .
C41 C42 1.483(6) .
C42 C43 1.415(7) .
C42 C47 1.361(7) .
C43 H43 0.9500 .
C43 C44 1.386(7) .
C44 H44 0.9500 .
C44 C45 1.403(7) .
C45 C46 1.382(7) .
C45 C48 1.449(7) .
C46 H46 0.9500 .
C46 C47 1.396(7) .
C47 H47 0.9500 .
C48 C49 1.358(7) .
C49 H49 0.9500 .
C49 C50 1.406(7) .
C50 C51 1.369(7) .
C51 C52 1.409(7) .
C52 H52 0.9500 .
C52 C53 1.368(7) .
C53 C54 1.470(7) .
C54 C55 1.383(8) .
C54 C59 1.393(8) .
C55 H55 0.9500 .
C55 C56 1.366(7) .
C56 H56 0.9500 .
C56 C57 1.406(7) .
C57 C58 1.386(8) .
C57 C60 1.487(7) .
C58 H58 0.9500 .
C58 C59 1.372(7) .
C59 H59 0.9500 .
C61 H61A 0.9800 .
C61 H61B 0.9800 .
C61 H61C 0.9800 .
C61 C64 1.512(7) .
C62 H62A 0.9800 .
C62 H62B 0.9800 .
C62 H62C 0.9800 .
C62 C64 1.528(7) .
C63 H63A 0.9800 .
C63 H63B 0.9800 .
C63 H63C 0.9800 .
C63 C64 1.523(7) .
C64 C65 1.529(10) .
C65 C66 1.413(9) .
C65 C70 1.383(8) .
C66 H66 0.9500 .
C66 C67 1.356(8) .
C67 H67 0.9500 .
C67 C68 1.387(7) .
C68 C69 1.387(7) .
C69 H69 0.9500 .
C69 C70 1.365(7) .
C70 H70 0.9500 .
C71 H71A 0.9800 .
C71 H71B 0.9800 .
C71 H71C 0.9800 .
C71 C74 1.555(11) .
C72 H72A 0.9800 .
C72 H72B 0.9800 .
C72 H72C 0.9800 .
C72 C74 1.588(12) .
C73 H73A 0.9800 .
C73 H73B 0.9800 .
C73 H73C 0.9800 .
C73 C74 1.462(11) .
C74 C75 1.532(9) .
C75 C76 1.408(9) .
C75 C80 1.360(9) .
C76 H76 0.9500 .
C76 C77 1.392(8) .
C77 H77 0.9500 .
C77 C78 1.379(8) .
C78 C79 1.373(8) .
C79 H79 0.9500 .
C79 C80 1.363(8) .
C80 H80 0.9500 .
C81 C82 1.484(7) .
C82 C83 1.385(8) .
C82 C87 1.383(8) .
C83 H83 0.9500 .
C83 C84 1.364(8) .
C84 H84 0.9500 .
C84 C85 1.391(11) .
C85 C86 1.351(10) .
C85 C88 1.461(10) .
C86 H86 0.9500 .
C86 C87 1.366(9) .
C87 H87 0.9500 .
C88 C89 1.433(14) .
C89 H89 0.9500 .
C89 C90 1.413(10) .
C91 C90 1.4200 .
C91 C92 1.4200 .
C90 N6 1.4200 .
N6 C93 1.4200 .
N6 C111 1.419(9) .
C93 C92 1.4200 .
C93 C94 1.400(8) .
C92 H92 0.9500 .
C94 C95 1.297(12) .
C94 C99 1.429(13) .
C95 H95 0.9500 .
C95 C96 1.402(10) .
C96 H96 0.9500 .
C96 C97 1.391(9) .
C97 C98 1.363(10) .
C97 C100 1.451(7) .
C98 H98 0.9500 .
C98 C99 1.413(10) .
C99 H99 0.9500 .
C101 H10A 0.9800 .
C101 H10B 0.9800 .
C101 H10C 0.9800 .
C101 C104 1.527(15) .
C102 H10D 0.9800 .
C102 H10E 0.9800 .
C102 H10F 0.9800 .
C102 C104 1.505(15) .
C103 H10G 0.9800 .
C103 H10H 0.9800 .
C103 H10I 0.9800 .
C103 C104 1.566(16) .
C104 C105 1.618(12) .
C110 H110 0.9500 .
C110 C105 1.3900 .
C110 C109 1.3900 .
C105 C106 1.3900 .
C106 H106 0.9500 .
C106 C107 1.3900 .
C107 H107 0.9500 .
C107 C108 1.3900 .
C108 C109 1.3900 .
C109 H109 0.9500 .
C111 C116 1.3900 .
C111 C112 1.3900 .
C116 H116 0.9500 .
C116 C115 1.3900 .
C115 H115 0.9500 .
C115 C114 1.3900 .
C114 C113 1.3900 .
C114 C117 1.578(11) .
C113 H113 0.9500 .
C113 C112 1.3900 .
C112 H112 0.9500 .
C117 C118 1.465(15) .
C117 C119 1.584(16) .
C117 C120 1.598(16) .
C118 H11A 0.9800 .
C118 H11B 0.9800 .
C118 H11C 0.9800 .
C119 H11D 0.9800 .
C119 H11E 0.9800 .
C119 H11F 0.9800 .
C120 H12A 0.9800 .
C120 H12B 0.9800 .
C120 H12C 0.9800 .

loop_
_geom_torsion_atom_site_label_1
_geom_torsion_atom_site_label_2
_geom_torsion_atom_site_label_3
_geom_torsion_atom_site_label_4
_geom_torsion
_geom_torsion_site_symmetry_1
Zn1 Zn4 O7 C60 -10.4(5) 1_465
Zn1 O4 C20 O3 6.9(9) .
Zn1 O4 C20 C17 -172.5(4) .
Zn1 O8 C60 O7 -4.9(9) 1_465
Zn1 O8 C60 C57 176.1(4) 1_465
Zn1 O12 C100 O11 4.0(9) 1_565
Zn1 O12 C100 C97 -176.6(4) 1_565
Zn2 Zn4 O7 C60 -47.8(6) 1_465
Zn2 O3 C20 O4 -10.6(9) .
Zn2 O3 C20 C17 168.8(4) .
Zn2 O6 C41 O5 18.5(8) 1_565
Zn2 O6 C41 C42 -159.9(3) 1_565
Zn2 O9 C81 O10 -4.8(9) .
Zn2 O9 C81 C82 176.4(4) .
Zn3 Zn4 O7 C60 29.1(6) 1_455
Zn3 O2 C1 O1 12.3(7) 1_544
Zn3 O2 C1 C2 -166.0(3) 1_544
Zn3 O5 C41 O6 -11.1(7) .
Zn3 O5 C41 C42 167.3(3) .
Zn3 O11 C100 O12 9.3(9) .
Zn3 O11 C100 C97 -170.0(4) .
Zn4 O1 C1 O2 2.6(8) 1_644
Zn4 O1 C1 C2 -179.1(3) 1_644
Zn4 O7 C60 O8 13.5(9) .
Zn4 O7 C60 C57 -167.5(4) .
Zn4 O10 C81 O9 10.7(9) 1_645
Zn4 O10 C81 C82 -170.4(4) 1_645
O1 Zn4 O7 C60 109.4(5) 1_466
O1 C1 C2 C3 173.2(5) .
O1 C1 C2 C7 -8.3(7) .
O2 C1 C2 C3 -8.3(7) .
O2 C1 C2 C7 170.2(5) .
O5 C41 C42 C43 -170.5(5) .
O5 C41 C42 C47 8.5(8) .
O6 C41 C42 C43 8.1(7) .
O6 C41 C42 C47 -173.0(5) .
O9 C81 C82 C83 0.1(10) .
O9 C81 C82 C87 -175.8(7) .
O10 Zn4 O7 C60 -137.5(5) 1_465
O10 C81 C82 C83 -178.8(7) .
O10 C81 C82 C87 5.3(10) .
O13 Zn4 O7 C60 -8.8(5) 1_465
N1 C8 C9 C10 -0.4(8) .
N1 C11 C12 C13 -172.3(9) .
N1 C28 C29 C30 176.1(7) .
N2 C10 C11 N1 175.8(5) .
N2 C10 C11 C12 1.3(8) .
N2 C13 C14 C15 -32.5(10) .
N2 C13 C14 C19 149.2(6) .
N2 C38 C39 C40 177.7(6) .
N3 C48 C49 C50 -2.1(7) .
N3 C51 C52 C53 -179.4(8) .
N3 C68 C69 C70 -179.6(5) .
N4 C50 C51 N3 -179.5(5) .
N4 C50 C51 C52 -0.5(7) .
N4 C53 C54 C55 48.0(10) .
N4 C53 C54 C59 -135.1(7) .
N4 C78 C79 C80 178.0(6) .
N5 C88 C89 C90 -10.3(17) .
N5 C91 C90 C89 4.4(13) .
N5 C91 C90 N6 176.7(12) .
N5 C91 C92 C93 -174.8(18) .
N5 C108 C109 C110 172.8(10) .
C1 C2 C3 C4 -179.8(5) .
C1 C2 C7 C6 -178.4(6) .
C2 C3 C4 C5 -0.5(8) .
C3 C2 C7 C6 0.1(9) .
C3 C4 C5 C6 -2.6(9) .
C3 C4 C5 C8 -177.5(6) .
C4 C5 C6 C7 4.6(10) .
C4 C5 C8 N1 -38.3(10) .
C4 C5 C8 C9 136.5(7) .
C5 C6 C7 C2 -3.4(10) .
C5 C8 C9 C10 -175.8(6) .
C6 C5 C8 N1 146.8(7) .
C6 C5 C8 C9 -38.4(10) .
C7 C2 C3 C4 1.8(8) .
C8 N1 C11 C10 -2.6(8) .
C8 N1 C11 C12 168.7(9) .
C8 N1 C28 C27 -37.8(11) .
C8 N1 C28 C29 141.2(7) .
C8 C5 C6 C7 179.8(6) .
C8 C9 C10 N2 -171.3(8) .
C8 C9 C10 C11 -1.2(8) .
C9 C10 C11 N1 2.4(8) .
C9 C10 C11 C12 -172.0(6) .
C10 N2 C13 C12 0.6(7) .
C10 N2 C13 C14 178.8(6) .
C10 N2 C38 C37 -56.2(8) .
C10 N2 C38 C39 122.7(7) .
C10 C11 C12 C13 -0.9(8) .
C11 N1 C8 C5 177.4(6) .
C11 N1 C8 C9 1.8(8) .
C11 N1 C28 C27 126.8(7) .
C11 N1 C28 C29 -54.3(10) .
C11 C12 C13 N2 0.2(8) .
C11 C12 C13 C14 -177.9(7) .
C12 C13 C14 C15 145.3(7) .
C12 C13 C14 C19 -33.0(11) .
C13 N2 C10 C9 168.8(8) .
C13 N2 C10 C11 -1.2(7) .
C13 N2 C38 C37 135.1(6) .
C13 N2 C38 C39 -46.0(9) .
C13 C14 C15 C16 -176.9(7) .
C13 C14 C19 C18 179.6(6) .
C14 C15 C16 C17 -3.8(11) .
C15 C14 C19 C18 1.2(10) .
C15 C16 C17 C18 3.5(10) .
C15 C16 C17 C20 -179.4(6) .
C16 C17 C18 C19 -0.8(10) .
C16 C17 C20 O3 -179.7(6) .
C16 C17 C20 O4 -0.2(9) .
C17 C18 C19 C14 -1.5(10) .
C18 C17 C20 O3 -2.6(8) .
C18 C17 C20 O4 176.8(5) .
C19 C14 C15 C16 1.4(11) .
C20 C17 C18 C19 -178.0(6) .
C21 C24 C25 C26 -53.6(16) .
C21 C24 C25 C30 125.0(15) .
C22 C24 C25 C26 -157.5(12) .
C22 C24 C25 C30 21.1(18) .
C23 C24 C25 C26 70.9(17) .
C23 C24 C25 C30 -110.5(14) .
C24 C25 C26 C27 178.2(9) .
C24 C25 C30 C29 179.9(10) .
C25 C26 C27 C28 -0.7(14) .
C26 C25 C30 C29 -1.3(19) .
C26 C27 C28 N1 -177.5(6) .
C26 C27 C28 C29 3.5(11) .
C27 C28 C29 C30 -4.9(12) .
C28 N1 C8 C5 -16.1(11) .
C28 N1 C8 C9 168.4(7) .
C28 N1 C11 C10 -170.2(6) .
C28 N1 C11 C12 1.1(13) .
C28 C29 C30 C25 4.0(17) .
C30 C25 C26 C27 -0.5(16) .
C31 C32 C35 C36 69.5(8) .
C31 C32 C35 C40 -105.8(8) .
C32 C35 C36 C37 179.9(6) .
C32 C35 C40 C39 177.6(7) .
C33 C32 C35 C36 -54.5(8) .
C33 C32 C35 C40 130.2(7) .
C34 C32 C35 C36 -173.7(6) .
C34 C32 C35 C40 11.0(10) .
C35 C36 C37 C38 2.9(10) .
C36 C35 C40 C39 2.1(10) .
C36 C37 C38 N2 -180.0(5) .
C36 C37 C38 C39 1.1(9) .
C37 C38 C39 C40 -3.4(10) .
C38 N2 C10 C9 -1.9(13) .
C38 N2 C10 C11 -171.9(6) .
C38 N2 C13 C12 170.9(6) .
C38 N2 C13 C14 -11.0(10) .
C38 C39 C40 C35 1.7(11) .
C40 C35 C36 C37 -4.4(10) .
C41 C42 C43 C44 179.0(5) .
C41 C42 C47 C46 -179.8(5) .
C42 C43 C44 C45 1.5(9) .
C43 C42 C47 C46 -0.9(9) .
C43 C44 C45 C46 -2.1(10) .
C43 C44 C45 C48 174.1(6) .
C44 C45 C46 C47 1.2(9) .
C44 C45 C48 N3 38.9(9) .
C44 C45 C48 C49 -131.7(7) .
C45 C46 C47 C42 0.2(9) .
C45 C48 C49 C50 169.5(6) .
C46 C45 C48 N3 -145.1(6) .
C46 C45 C48 C49 44.4(9) .
C47 C42 C43 C44 0.0(9) .
C48 N3 C51 C50 1.0(7) .
C48 N3 C51 C52 -177.4(8) .
C48 N3 C68 C67 42.7(9) .
C48 N3 C68 C69 -138.5(6) .
C48 C45 C46 C47 -174.9(6) .
C48 C49 C50 N4 178.2(8) .
C48 C49 C50 C51 2.8(7) .
C49 C50 C51 N3 -2.4(7) .
C49 C50 C51 C52 176.6(5) .
C50 N4 C53 C52 2.8(7) .
C50 N4 C53 C54 -172.5(6) .
C50 N4 C78 C77 -138.2(6) .
C50 N4 C78 C79 42.3(9) .
C50 C51 C52 C53 2.2(8) .
C51 N3 C48 C45 -171.0(6) .
C51 N3 C48 C49 0.7(7) .
C51 N3 C68 C67 -129.1(6) .
C51 N3 C68 C69 49.6(8) .
C51 C52 C53 N4 -3.1(7) .
C51 C52 C53 C54 171.9(6) .
C52 C53 C54 C55 -126.4(8) .
C52 C53 C54 C59 50.5(11) .
C53 N4 C50 C49 -176.8(8) .
C53 N4 C50 C51 -1.4(7) .
C53 N4 C78 C77 42.1(10) .
C53 N4 C78 C79 -137.5(6) .
C53 C54 C55 C56 179.2(6) .
C53 C54 C59 C58 179.6(7) .
C54 C55 C56 C57 -0.3(11) .
C55 C54 C59 C58 -3.4(12) .
C55 C56 C57 C58 -0.7(10) .
C55 C56 C57 C60 178.2(6) .
C56 C57 C58 C59 -0.4(11) .
C56 C57 C60 O7 -1.3(9) .
C56 C57 C60 O8 177.8(6) .
C57 C58 C59 C54 2.5(12) .
C58 C57 C60 O7 177.6(6) .
C58 C57 C60 O8 -3.3(9) .
C59 C54 C55 C56 2.3(11) .
C60 C57 C58 C59 -179.3(6) .
C61 C64 C65 C66 -98.1(10) .
C61 C64 C65 C70 79.8(10) .
C62 C64 C65 C66 21.2(12) .
C62 C64 C65 C70 -160.9(9) .
C63 C64 C65 C66 140.5(9) .
C63 C64 C65 C70 -41.6(11) .
C64 C65 C66 C67 177.4(8) .
C64 C65 C70 C69 -177.6(7) .
C65 C66 C67 C68 0.1(12) .
C66 C65 C70 C69 0.4(11) .
C66 C67 C68 N3 179.4(6) .
C66 C67 C68 C69 0.7(10) .
C67 C68 C69 C70 -0.9(9) .
C68 N3 C48 C45 16.0(10) .
C68 N3 C48 C49 -172.3(6) .
C68 N3 C51 C50 174.5(5) .
C68 N3 C51 C52 -3.9(12) .
C68 C69 C70 C65 0.3(9) .
C70 C65 C66 C67 -0.6(12) .
C71 C74 C75 C76 -178.4(8) .
C71 C74 C75 C80 3.1(12) .
C72 C74 C75 C76 60.4(10) .
C72 C74 C75 C80 -118.1(9) .
C73 C74 C75 C76 -57.3(12) .
C73 C74 C75 C80 124.2(9) .
C74 C75 C76 C77 177.8(8) .
C74 C75 C80 C79 -177.2(7) .
C75 C76 C77 C78 0.5(12) .
C76 C75 C80 C79 4.3(11) .
C76 C77 C78 N4 -177.4(6) .
C76 C77 C78 C79 2.2(10) .
C77 C78 C79 C80 -1.6(10) .
C78 N4 C50 C49 3.4(13) .
C78 N4 C50 C51 178.8(6) .
C78 N4 C53 C52 -177.4(6) .
C78 N4 C53 C54 7.3(10) .
C78 C79 C80 C75 -1.8(11) .
C80 C75 C76 C77 -3.6(12) .
C81 C82 C83 C84 -177.6(8) .
C81 C82 C87 C86 179.7(8) .
C82 C83 C84 C85 -1.7(15) .
C83 C82 C87 C86 3.9(13) .
C83 C84 C85 C86 3.0(17) .
C83 C84 C85 C88 -174.6(11) .
C84 C85 C86 C87 -0.8(18) .
C84 C85 C88 N5 159.0(14) .
C84 C85 C88 C89 -46.6(19) .
C85 C86 C87 C82 -2.6(16) .
C85 C88 C89 C90 -169.7(11) .
C86 C85 C88 N5 -19(2) .
C86 C85 C88 C89 135.8(14) .
C87 C82 C83 C84 -1.8(13) .
C88 N5 C91 C90 -11.0(15) .
C88 N5 C91 C92 163.8(12) .
C88 N5 C108 C107 142.0(14) .
C88 N5 C108 C109 -30.7(19) .
C88 C85 C86 C87 176.9(11) .
C88 C89 C90 C91 3.5(15) .
C88 C89 C90 N6 -163.8(13) .
C89 C90 N6 C93 167.1(19) .
C89 C90 N6 C111 -8.0(19) .
C91 N5 C88 C85 169.3(13) .
C91 N5 C88 C89 13.1(17) .
C91 N5 C108 C107 -58.1(16) .
C91 N5 C108 C109 129.2(11) .
C91 C90 N6 C93 0.0 .
C91 C90 N6 C111 -175.1(13) .
C90 C91 C92 C93 0.0 .
C90 N6 C93 C92 0.0 .
C90 N6 C93 C94 175.4(11) .
C90 N6 C111 C116 -49.4(13) .
C90 N6 C111 C112 133.8(8) .
N6 C93 C92 C91 0.0 .
N6 C93 C94 C95 -41.7(18) .
N6 C93 C94 C99 136.5(11) .
N6 C111 C116 C115 -176.8(14) .
N6 C111 C112 C113 176.7(14) .
C93 N6 C111 C116 136.9(10) .
C93 N6 C111 C112 -39.9(17) .
C93 C94 C95 C96 -175.1(11) .
C93 C94 C99 C98 175.6(11) .
C92 C91 C90 C89 -172.3(11) .
C92 C91 C90 N6 0.0 .
C92 C93 C94 C95 132.5(14) .
C92 C93 C94 C99 -49.4(17) .
C94 C93 C92 C91 -174.6(13) .
C94 C95 C96 C97 -4.0(17) .
C95 C94 C99 C98 -6(2) .
C95 C96 C97 C98 0.1(14) .
C95 C96 C97 C100 -177.7(8) .
C96 C97 C98 C99 0.5(15) .
C96 C97 C100 O11 177.8(7) .
C96 C97 C100 O12 -1.6(10) .
C97 C98 C99 C94 2.3(18) .
C98 C97 C100 O11 0.1(11) .
C98 C97 C100 O12 -179.3(8) .
C99 C94 C95 C96 7(2) .
C100 C97 C98 C99 178.3(10) .
C101 C104 C105 C110 17.8(14) .
C101 C104 C105 C106 -163.7(13) .
C102 C104 C105 C110 150.1(13) .
C102 C104 C105 C106 -31.4(14) .
C103 C104 C105 C110 -94.9(12) .
C103 C104 C105 C106 83.6(12) .
C104 C105 C106 C107 -178.5(5) .
C110 C105 C106 C107 0.0 .
C105 C110 C109 C108 0.0 .
C105 C106 C107 C108 0.0 .
C106 C107 C108 N5 -172.7(10) .
C106 C107 C108 C109 0.0 .
C107 C108 C109 C110 0.0 .
C108 N5 C88 C85 -29(3) .
C108 N5 C88 C89 174.8(14) .
C108 N5 C91 C90 -174.9(10) .
C108 N5 C91 C92 0(2) .
C109 C110 C105 C104 178.5(5) .
C109 C110 C105 C106 0.0 .
C111 N6 C93 C92 174.2(15) .
C111 N6 C93 C94 -10.3(16) .
C111 C116 C115 C114 0.0 .
C116 C111 C112 C113 0.0 .
C116 C115 C114 C113 0.0 .
C116 C115 C114 C117 179.5(16) .
C115 C114 C113 C112 0.0 .
C115 C114 C117 C118 -119.8(12) .
C115 C114 C117 C119 111.0(14) .
C115 C114 C117 C120 -3.5(17) .
C114 C113 C112 C111 0.0 .
C113 C114 C117 C118 59.7(17) .
C113 C114 C117 C119 -69.6(17) .
C113 C114 C117 C120 176.0(11) .
C112 C111 C116 C115 0.0 .
C117 C114 C113 C112 -179.5(16) .
